data_4314711
loop_
_publ_author_name
'Alexander Rothenberger'
'Hsien-Hau Wang'
'DuckYoung Chung'
'Mercouri G. Kanatzidis'

_publ_contact_author
;
      Prof. M. G. Kanatzidis
      Department of Chemistry
      2145 Sheridan Road
      Northwestern University
      Evanston, IL 60208-3113
      USA
;
_publ_contact_author_email m-kanatzidis@northwestern.edu
_publ_contact_author_fax 'Int + 847-491-5937'
_publ_contact_author_phone 'Int + 847-467-1541'
_publ_section_title
;
 Structural Diversity by Mixing Chalcogen Atoms in the Chalcophosphate
 System K/In/P/Q (Q = S, Se)
;
_journal_name_full 'Inorganic Chemistry'
_journal_page_first 1144
_journal_page_last 1151
_journal_paper_doi 10.1021/ic902105j
_journal_volume 49
_journal_year 2010
_chemical_formula_sum 'In3 K5 P6 Se19'
_chemical_formula_weight 2226.02
_chemical_name_systematic
; 
 ? 
;
_space_group_IT_number 2
_symmetry_cell_setting triclinic
_symmetry_space_group_name_Hall '-P 1'
_symmetry_space_group_name_H-M 'P -1'
_atom_sites_solution_primary direct
_atom_sites_solution_secondary difmap
_audit_creation_method SHELXL-97
_cell_angle_alpha 87.040(10)
_cell_angle_beta 88.659(11)
_cell_angle_gamma 82.025(10)
_cell_formula_units_Z 2
_cell_length_a 7.6603(10)
_cell_length_b 13.1854(16)
_cell_length_c 18.378(3)
_cell_measurement_reflns_used 11960
_cell_measurement_temperature 100(2)
_cell_measurement_theta_max 28.44
_cell_measurement_theta_min 3.26
_cell_volume 1835.6(4)
_computing_cell_refinement 'stoe x-area'
_computing_data_collection 'stoe x-area'
_computing_data_reduction 'stoe x-area'
_computing_molecular_graphics 'SHELXTL-97 (Sheldrick, 1997)'
_computing_publication_material 'SHELXTL-97 (Sheldrick, 1997)'
_computing_structure_refinement 'SHELXL-97 (Sheldrick, 1997)'
_computing_structure_solution 'SHELXS-97 (Sheldrick, 1990)'
_diffrn_ambient_temperature 100(2)
_diffrn_detector_area_resol_mean 6.67
_diffrn_measured_fraction_theta_full 0.935
_diffrn_measured_fraction_theta_max 0.906
_diffrn_measurement_device_type 'stoe ipds2'
_diffrn_measurement_method rotation
_diffrn_radiation_monochromator graphite
_diffrn_radiation_source 'fine-focus sealed tube'
_diffrn_radiation_type MoK\a
_diffrn_radiation_wavelength 0.71073
_diffrn_reflns_av_R_equivalents 0.1075
_diffrn_reflns_av_sigmaI/netI 0.1245
_diffrn_reflns_limit_h_max 9
_diffrn_reflns_limit_h_min -10
_diffrn_reflns_limit_k_max 18
_diffrn_reflns_limit_k_min -18
_diffrn_reflns_limit_l_max 21
_diffrn_reflns_limit_l_min -25
_diffrn_reflns_number 17370
_diffrn_reflns_theta_full 25.00
_diffrn_reflns_theta_max 29.28
_diffrn_reflns_theta_min 3.37
_exptl_absorpt_coefficient_mu 21.540
_exptl_absorpt_correction_T_max 0.3581
_exptl_absorpt_correction_T_min 0.2473
_exptl_absorpt_correction_type numerical
_exptl_absorpt_process_details 'stoe x-red32'
_exptl_crystal_colour orange
_exptl_crystal_density_diffrn 4.028
_exptl_crystal_density_method 'not measured'
_exptl_crystal_description block
_exptl_crystal_F_000 1956
_exptl_crystal_size_max 0.09
_exptl_crystal_size_mid 0.07
_exptl_crystal_size_min 0.06
_refine_diff_density_max 2.196
_refine_diff_density_min -4.370
_refine_diff_density_rms 0.551
_refine_ls_extinction_method none
_refine_ls_goodness_of_fit_ref 1.038
_refine_ls_hydrogen_treatment undef
_refine_ls_matrix_type full
_refine_ls_number_parameters 298
_refine_ls_number_reflns 9090
_refine_ls_number_restraints 0
_refine_ls_restrained_S_all 1.038
_refine_ls_R_factor_all 0.1272
_refine_ls_R_factor_gt 0.0756
_refine_ls_shift/su_max 0.000
_refine_ls_shift/su_mean 0.000
_refine_ls_structure_factor_coef Fsqd
_refine_ls_weighting_details 'calc w=1/[\s^2^(Fo^2^)+(0.1115P)^2^+0.0000P] where P=(Fo^2^+2Fc^2^)/3'
_refine_ls_weighting_scheme calc
_refine_ls_wR_factor_gt 0.1745
_refine_ls_wR_factor_ref 0.2093
_reflns_number_gt 5587
_reflns_number_total 9090
_reflns_threshold_expression >2sigma(I)
_cod_data_source_file ic902105j_si_002_3.cif
_cod_data_source_block 2
_cod_database_code 4314711

loop_
_symmetry_equiv_pos_as_xyz
'x, y, z'
'-x, -y, -z'

loop_
_atom_site_label
_atom_site_type_symbol
_atom_site_fract_x
_atom_site_fract_y
_atom_site_fract_z
_atom_site_U_iso_or_equiv
_atom_site_adp_type
_atom_site_occupancy
_atom_site_symmetry_multiplicity
_atom_site_calc_flag
_atom_site_refinement_flags
_atom_site_disorder_assembly
_atom_site_disorder_group
In1 In 0.49428(17) 0.90107(8) 0.67050(7) 0.0202(3) Uani 1 1 d . . .
In2 In 0.75495(17) 0.73573(7) 0.84110(7) 0.0200(3) Uani 1 1 d . . .
In3 In 0.81747(17) 0.56492(7) 0.67777(7) 0.0202(3) Uani 1 1 d . . .
Se1 Se 0.7881(2) 0.76072(10) 0.70407(10) 0.0190(4) Uani 1 1 d . . .
Se19 Se 0.5439(2) 1.00127(11) 0.78962(11) 0.0213(4) Uani 1 1 d . . .
Se2 Se 0.4842(2) 0.79516(11) 0.92279(11) 0.0208(4) Uani 1 1 d . . .
Se3 Se 0.2601(3) 1.05050(11) 0.94530(11) 0.0222(4) Uani 1 1 d . . .
Se4 Se 0.2614(2) 0.78523(10) 0.72846(11) 0.0194(4) Uani 1 1 d . . .
Se5 Se 0.0002(2) 0.82869(11) 0.89679(11) 0.0211(4) Uani 1 1 d . . .
Se6 Se -0.0031(2) 1.03555(11) 0.75355(11) 0.0214(4) Uani 1 1 d . . .
Se7 Se 0.8201(3) 0.56695(11) 0.92494(11) 0.0230(4) Uani 1 1 d . . .
Se8 Se 1.0528(2) 0.46528(11) 0.76517(11) 0.0213(4) Uani 1 1 d . . .
Se9 Se 0.9915(2) 0.30569(11) 0.92845(10) 0.0204(4) Uani 1 1 d . . .
Se10 Se 0.5208(2) 0.54046(11) 0.75742(11) 0.0217(4) Uani 1 1 d . . .
Se11 Se 0.6949(3) 0.26821(11) 0.74274(11) 0.0237(4) Uani 1 1 d . . .
Se12 Se 0.4658(3) 0.35868(11) 0.90644(11) 0.0236(4) Uani 1 1 d . . .
Se13 Se 1.1597(2) 0.58776(11) 0.60483(11) 0.0210(4) Uani 1 1 d . . .
Se14 Se 0.9772(3) 0.69190(11) 0.42957(11) 0.0231(4) Uani 1 1 d . . .
Se15 Se 1.3257(2) 0.47346(11) 0.44221(11) 0.0205(4) Uani 1 1 d . . .
Se16 Se 0.7269(2) 1.03457(11) 0.60573(11) 0.0205(4) Uani 1 1 d . . .
Se17 Se 0.2639(2) 1.06081(11) 0.60766(11) 0.0213(4) Uani 1 1 d . . .
Se18 Se 0.4914(3) 1.19967(11) 0.46060(11) 0.0222(4) Uani 1 1 d . . .
P1 P 0.3607(6) 0.9408(3) 0.8683(3) 0.0183(9) Uani 1 1 d . . .
P2 P 0.1376(6) 0.9004(3) 0.8044(3) 0.0187(9) Uani 1 1 d . . .
P3 P 0.8770(6) 0.4303(3) 0.8582(3) 0.0188(9) Uani 1 1 d . . .
P4 P 0.6258(6) 0.3924(3) 0.8133(3) 0.0202(10) Uani 1 1 d . . .
P5 P 1.0903(6) 0.5612(3) 0.4936(3) 0.0167(9) Uani 1 1 d . . .
P6 P 0.4969(6) 1.0661(3) 0.5351(3) 0.0193(9) Uani 1 1 d . . .
K1 K 0.2678(6) 0.5933(3) 0.9245(3) 0.0279(9) Uani 1 1 d . . .
K2 K 0.0496(6) 0.8454(2) 0.5584(3) 0.0267(9) Uani 1 1 d . . .
K3 K 1.2495(6) 0.2161(2) 0.7947(3) 0.0263(9) Uani 1 1 d . . .
K4 K 0.4274(6) 0.3525(3) 0.6089(3) 0.0285(9) Uani 1 1 d . . .
K5 K 0.7621(6) 0.1147(3) 0.9106(3) 0.0292(10) Uani 1 1 d . . .

loop_
_atom_site_aniso_label
_atom_site_aniso_U_11
_atom_site_aniso_U_22
_atom_site_aniso_U_33
_atom_site_aniso_U_23
_atom_site_aniso_U_13
_atom_site_aniso_U_12
In1 0.0221(6) 0.0132(4) 0.0236(7) 0.0035(4) 0.0081(6) 0.0002(4)
In2 0.0230(6) 0.0124(4) 0.0233(7) 0.0019(4) 0.0077(6) -0.0007(4)
In3 0.0265(7) 0.0114(4) 0.0216(7) 0.0014(4) 0.0058(6) -0.0010(4)
Se1 0.0206(8) 0.0115(6) 0.0239(10) 0.0025(6) 0.0066(8) -0.0005(5)
Se19 0.0237(9) 0.0132(6) 0.0268(10) 0.0006(6) 0.0075(8) -0.0039(6)
Se2 0.0224(9) 0.0128(6) 0.0252(10) 0.0037(6) 0.0076(8) 0.0010(6)
Se3 0.0297(10) 0.0112(6) 0.0244(10) -0.0008(6) 0.0074(8) 0.0003(6)
Se4 0.0221(9) 0.0111(6) 0.0245(10) -0.0002(6) 0.0081(8) -0.0019(5)
Se5 0.0231(9) 0.0167(6) 0.0230(10) 0.0037(6) 0.0072(8) -0.0039(6)
Se6 0.0221(9) 0.0137(6) 0.0265(10) 0.0047(6) 0.0066(8) 0.0007(6)
Se7 0.0327(10) 0.0093(6) 0.0262(10) 0.0021(6) 0.0066(9) -0.0018(6)
Se8 0.0224(9) 0.0143(6) 0.0256(10) 0.0048(6) 0.0082(8) -0.0006(6)
Se9 0.0257(9) 0.0119(6) 0.0223(10) 0.0041(6) 0.0046(8) -0.0008(6)
Se10 0.0254(9) 0.0128(6) 0.0252(10) 0.0043(6) 0.0076(8) 0.0007(6)
Se11 0.0291(10) 0.0134(6) 0.0276(11) -0.0018(6) 0.0060(9) 0.0002(6)
Se12 0.0265(9) 0.0154(6) 0.0276(11) 0.0051(6) 0.0101(9) -0.0023(6)
Se13 0.0249(9) 0.0139(6) 0.0236(10) 0.0014(6) 0.0067(8) -0.0021(6)
Se14 0.0284(10) 0.0125(6) 0.0275(10) 0.0040(6) 0.0043(9) -0.0022(6)
Se15 0.0213(9) 0.0157(6) 0.0236(10) 0.0001(6) 0.0062(8) -0.0008(6)
Se16 0.0209(9) 0.0158(6) 0.0238(10) 0.0031(6) 0.0046(8) -0.0019(6)
Se17 0.0230(9) 0.0131(6) 0.0259(10) 0.0037(6) 0.0089(8) 0.0005(6)
Se18 0.0312(10) 0.0108(6) 0.0231(10) 0.0028(6) 0.0076(8) -0.0003(6)
P1 0.020(2) 0.0114(15) 0.022(2) 0.0028(14) 0.009(2) 0.0004(14)
P2 0.022(2) 0.0110(15) 0.022(2) 0.0035(14) 0.005(2) 0.0000(14)
P3 0.020(2) 0.0118(15) 0.023(3) 0.0036(15) 0.003(2) -0.0010(14)
P4 0.022(2) 0.0104(15) 0.027(3) 0.0043(15) 0.007(2) -0.0012(14)
P5 0.020(2) 0.0101(15) 0.020(2) 0.0020(14) 0.0020(19) -0.0016(14)
P6 0.024(2) 0.0101(15) 0.022(3) 0.0049(15) 0.006(2) -0.0014(14)
K1 0.030(2) 0.0156(14) 0.036(3) 0.0004(14) 0.010(2) -0.0012(13)
K2 0.031(2) 0.0151(14) 0.033(2) -0.0016(14) 0.007(2) -0.0009(13)
K3 0.028(2) 0.0137(13) 0.036(3) 0.0037(14) 0.011(2) -0.0009(13)
K4 0.033(2) 0.0209(15) 0.032(2) 0.0064(15) 0.000(2) -0.0055(14)
K5 0.040(2) 0.0159(14) 0.031(2) 0.0036(14) 0.007(2) -0.0058(15)

loop_
_atom_type_symbol
_atom_type_description
_atom_type_scat_dispersion_real
_atom_type_scat_dispersion_imag
_atom_type_scat_source
P P 0.1023 0.0942 'International Tables Vol C Tables 4.2.6.8 and 6.1.1.4'
K K 0.2009 0.2494 'International Tables Vol C Tables 4.2.6.8 and 6.1.1.4'
Se Se -0.0929 2.2259 'International Tables Vol C Tables 4.2.6.8 and 6.1.1.4'
In In -0.7276 1.3100 'International Tables Vol C Tables 4.2.6.8 and 6.1.1.4'

loop_
_geom_angle_atom_site_label_1
_geom_angle_atom_site_label_2
_geom_angle_atom_site_label_3
_geom_angle
_geom_angle_site_symmetry_1
_geom_angle_site_symmetry_3
_geom_angle_publ_flag
Se4 In1 Se19 97.66(7) . . ?
Se4 In1 Se1 95.20(6) . . ?
Se19 In1 Se1 89.77(7) . . ?
Se4 In1 Se17 99.57(7) . . ?
Se19 In1 Se17 94.40(6) . . ?
Se1 In1 Se17 163.95(8) . . ?
Se4 In1 Se18 91.58(7) . 2_676 ?
Se19 In1 Se18 169.19(8) . 2_676 ?
Se1 In1 Se18 83.80(6) . 2_676 ?
Se17 In1 Se18 89.54(7) . 2_676 ?
Se4 In1 Se16 176.55(7) . . ?
Se19 In1 Se16 82.41(6) . . ?
Se1 In1 Se16 88.24(6) . . ?
Se17 In1 Se16 76.99(6) . . ?
Se18 In1 Se16 88.70(7) 2_676 . ?
Se4 In1 K2 57.43(8) . . ?
Se19 In1 K2 134.45(8) . . ?
Se1 In1 K2 126.60(7) . . ?
Se17 In1 K2 58.79(6) . . ?
Se18 In1 K2 55.82(8) 2_676 . ?
Se16 In1 K2 120.23(8) . . ?
Se1 In2 Se2 128.28(8) . . ?
Se1 In2 Se5 105.77(7) . 1_655 ?
Se2 In2 Se5 101.81(7) . 1_655 ?
Se1 In2 Se7 129.47(7) . . ?
Se2 In2 Se7 89.48(7) . . ?
Se5 In2 Se7 95.36(7) 1_655 . ?
Se15 In3 Se8 135.33(7) 2_766 . ?
Se15 In3 Se1 114.39(7) 2_766 . ?
Se8 In3 Se1 108.17(7) . . ?
Se15 In3 Se10 92.32(7) 2_766 . ?
Se8 In3 Se10 99.21(7) . . ?
Se1 In3 Se10 92.12(6) . . ?
Se15 In3 Se13 93.00(7) 2_766 . ?
Se8 In3 Se13 75.53(6) . . ?
Se1 In3 Se13 87.53(6) . . ?
Se10 In3 Se13 174.30(8) . . ?
In2 Se1 In3 95.63(6) . . ?
In2 Se1 In1 101.78(7) . . ?
In3 Se1 In1 123.94(8) . . ?
In2 Se1 K2 146.00(10) . 1_655 ?
In3 Se1 K2 99.47(8) . 1_655 ?
In1 Se1 K2 94.73(8) . 1_655 ?
P1 Se19 In1 102.11(14) . . ?
P1 Se19 K5 96.26(16) . 1_565 ?
In1 Se19 K5 157.87(11) . 1_565 ?
P1 Se19 K3 83.25(13) . 1_465 ?
In1 Se19 K3 109.69(10) . 1_465 ?
K5 Se19 K3 84.47(11) 1_565 1_465 ?
P1 Se2 In2 104.44(15) . . ?
P1 Se2 K1 118.21(16) . . ?
In2 Se2 K1 101.54(9) . . ?
P1 Se2 K5 86.12(15) . 2_667 ?
In2 Se2 K5 157.58(11) . 2_667 ?
K1 Se2 K5 90.25(11) . 2_667 ?
P1 Se3 K5 97.32(14) . 2_667 ?
P1 Se3 K3 82.58(14) . 1_465 ?
K5 Se3 K3 175.45(13) 2_667 1_465 ?
P1 Se3 K5 106.30(16) . 1_465 ?
K5 Se3 K5 98.01(10) 2_667 1_465 ?
K3 Se3 K5 77.70(10) 1_465 1_465 ?
P2 Se4 In1 95.58(13) . . ?
P2 Se4 K2 106.50(14) . . ?
In1 Se4 K2 83.26(9) . . ?
P2 Se5 In2 107.12(15) . 1_455 ?
P2 Se5 K1 101.90(14) . . ?
In2 Se5 K1 90.30(9) 1_455 . ?
P2 Se6 K3 101.67(16) . 1_465 ?
P2 Se6 K5 95.25(16) . 1_465 ?
K3 Se6 K5 83.37(11) 1_465 1_465 ?
P3 Se7 In2 110.78(14) . . ?
P3 Se7 K1 90.57(15) . 1_655 ?
In2 Se7 K1 90.27(9) . 1_655 ?
P3 Se7 K1 89.39(14) . 2_667 ?
In2 Se7 K1 152.77(10) . 2_667 ?
K1 Se7 K1 108.23(10) 1_655 2_667 ?
P3 Se8 In3 99.15(13) . . ?
P3 Se8 K3 84.95(13) . . ?
In3 Se8 K3 137.09(11) . . ?
P3 Se9 K3 90.35(16) . . ?
P3 Se9 K5 107.04(16) . . ?
K3 Se9 K5 88.25(11) . . ?
P3 Se9 K1 90.24(16) . 2_667 ?
K3 Se9 K1 177.19(12) . 2_667 ?
K5 Se9 K1 94.21(12) . 2_667 ?
P4 Se10 In3 96.59(14) . . ?
P4 Se10 K1 85.92(16) . . ?
In3 Se10 K1 147.07(10) . . ?
P4 Se10 K4 80.36(15) . . ?
In3 Se10 K4 85.83(9) . . ?
K1 Se10 K4 126.77(11) . . ?
P4 Se11 K4 98.14(16) . . ?
P4 Se11 K5 84.21(15) . . ?
K4 Se11 K5 147.31(13) . . ?
P4 Se11 K3 81.85(15) . 1_455 ?
K4 Se11 K3 71.43(11) . 1_455 ?
K5 Se11 K3 76.70(11) . 1_455 ?
P4 Se12 K1 96.65(14) . . ?
P4 Se12 K3 87.26(16) . 1_455 ?
K1 Se12 K3 113.96(12) . 1_455 ?
P4 Se12 K5 82.61(13) . . ?
K1 Se12 K5 167.39(13) . . ?
K3 Se12 K5 78.62(10) 1_455 . ?
P4 Se12 K1 105.89(16) . 2_667 ?
K1 Se12 K1 85.27(11) . 2_667 ?
K3 Se12 K1 155.69(9) 1_455 2_667 ?
K5 Se12 K1 82.85(10) . 2_667 ?
P5 Se13 In3 98.67(14) . . ?
P5 Se13 K2 86.19(13) . 1_655 ?
In3 Se13 K2 94.94(9) . 1_655 ?
P5 Se13 K4 88.51(13) . 1_655 ?
In3 Se13 K4 109.63(9) . 1_655 ?
K2 Se13 K4 155.38(12) 1_655 1_655 ?
P5 Se14 K2 91.07(15) . 1_655 ?
P5 Se14 K4 105.65(15) . 2_666 ?
K2 Se14 K4 121.99(13) 1_655 2_666 ?
P5 Se15 In3 98.28(14) . 2_766 ?
P5 Se15 K4 104.19(14) . 2_766 ?
In3 Se15 K4 103.40(10) 2_766 2_766 ?
P5 Se15 K4 88.79(15) . 1_655 ?
In3 Se15 K4 138.22(9) 2_766 1_655 ?
K4 Se15 K4 114.69(9) 2_766 1_655 ?
P6 Se16 In1 77.74(13) . . ?
P6 Se16 K2 117.22(16) . 1_655 ?
In1 Se16 K2 95.92(8) . 1_655 ?
P6 Se16 K2 81.94(15) . 2_676 ?
In1 Se16 K2 152.23(10) . 2_676 ?
K2 Se16 K2 76.76(10) 1_655 2_676 ?
P6 Se17 In1 79.65(12) . . ?
P6 Se17 K2 107.65(15) . . ?
In1 Se17 K2 80.45(8) . . ?
P6 Se18 In1 98.14(14) . 2_676 ?
P6 Se18 K4 88.66(15) . 1_565 ?
In1 Se18 K4 171.14(9) 2_676 1_565 ?
P6 Se18 K2 90.34(16) . 2_676 ?
In1 Se18 K2 82.62(9) 2_676 2_676 ?
K4 Se18 K2 103.10(12) 1_565 2_676 ?
Se3 P1 Se19 112.10(18) . . ?
Se3 P1 Se2 111.7(2) . . ?
Se19 P1 Se2 110.9(2) . . ?
Se3 P1 P2 109.2(2) . . ?
Se19 P1 P2 106.7(2) . . ?
Se2 P1 P2 105.93(19) . . ?
Se3 P1 K3 63.62(12) . 1_465 ?
Se19 P1 K3 61.83(12) . 1_465 ?
Se2 P1 K3 165.3(2) . 1_465 ?
P2 P1 K3 88.62(17) . 1_465 ?
Se6 P2 Se5 116.0(2) . . ?
Se6 P2 Se4 115.0(2) . . ?
Se5 P2 Se4 111.86(16) . . ?
Se6 P2 P1 110.0(2) . . ?
Se5 P2 P1 96.8(2) . . ?
Se4 P2 P1 105.0(2) . . ?
Se9 P3 Se7 107.3(2) . . ?
Se9 P3 Se8 113.0(2) . . ?
Se7 P3 Se8 109.17(17) . . ?
Se9 P3 P4 109.4(2) . . ?
Se7 P3 P4 109.7(2) . . ?
Se8 P3 P4 108.2(3) . . ?
Se11 P4 Se12 115.10(18) . . ?
Se11 P4 Se10 114.9(2) . . ?
Se12 P4 Se10 111.3(2) . . ?
Se11 P4 P3 107.2(2) . . ?
Se12 P4 P3 105.6(3) . . ?
Se10 P4 P3 101.14(19) . . ?
Se14 P5 Se13 116.54(18) . . ?
Se14 P5 Se15 113.9(2) . . ?
Se13 P5 Se15 107.3(2) . . ?
Se14 P5 P5 112.5(3) . 2_766 ?
Se13 P5 P5 104.5(3) . 2_766 ?
Se15 P5 P5 100.6(2) . 2_766 ?
Se18 P6 Se16 115.7(2) . . ?
Se18 P6 Se17 116.3(2) . . ?
Se16 P6 Se17 105.9(2) . . ?
Se18 P6 P6 105.4(3) . 2_676 ?
Se16 P6 P6 107.2(3) . 2_676 ?
Se17 P6 P6 105.5(3) . 2_676 ?
Se12 K1 Se2 122.86(14) . . ?
Se12 K1 Se7 103.61(11) . 1_455 ?
Se2 K1 Se7 133.21(12) . 1_455 ?
Se12 K1 Se5 163.31(17) . . ?
Se2 K1 Se5 65.91(7) . . ?
Se7 K1 Se5 67.76(9) 1_455 . ?
Se12 K1 Se7 68.89(8) . 2_667 ?
Se2 K1 Se7 127.39(15) . 2_667 ?
Se7 K1 Se7 71.77(10) 1_455 2_667 ?
Se5 K1 Se7 118.81(13) . 2_667 ?
Se12 K1 Se9 128.80(14) . 2_667 ?
Se2 K1 Se9 88.95(10) . 2_667 ?
Se7 K1 Se9 63.11(9) 1_455 2_667 ?
Se5 K1 Se9 61.43(8) . 2_667 ?
Se7 K1 Se9 59.94(9) 2_667 2_667 ?
Se12 K1 Se10 62.48(8) . . ?
Se2 K1 Se10 83.02(11) . . ?
Se7 K1 Se10 117.59(14) 1_455 . ?
Se5 K1 Se10 107.81(12) . . ?
Se7 K1 Se10 131.35(11) 2_667 . ?
Se9 K1 Se10 168.71(11) 2_667 . ?
Se12 K1 Se12 94.73(11) . 2_667 ?
Se2 K1 Se12 60.20(8) . 2_667 ?
Se7 K1 Se12 125.60(14) 1_455 2_667 ?
Se5 K1 Se12 101.89(10) . 2_667 ?
Se7 K1 Se12 68.16(9) 2_667 2_667 ?
Se9 K1 Se12 65.48(9) 2_667 2_667 ?
Se10 K1 Se12 116.36(12) . 2_667 ?
Se12 K1 K1 52.58(8) . 2_667 ?
Se2 K1 K1 88.24(13) . 2_667 ?
Se7 K1 K1 128.49(15) 1_455 2_667 ?
Se5 K1 K1 144.02(17) . 2_667 ?
Se7 K1 K1 57.39(9) 2_667 2_667 ?
Se9 K1 K1 95.24(15) 2_667 2_667 ?
Se10 K1 K1 92.45(13) . 2_667 ?
Se12 K1 K1 42.15(8) 2_667 2_667 ?
Se12 K1 K5 141.29(15) . 2_667 ?
Se2 K1 K5 48.08(8) . 2_667 ?
Se7 K1 K5 98.71(11) 1_455 2_667 ?
Se5 K1 K5 55.40(8) . 2_667 ?
Se7 K1 K5 89.12(11) 2_667 2_667 ?
Se9 K1 K5 41.14(7) 2_667 2_667 ?
Se10 K1 K5 131.04(11) . 2_667 ?
Se12 K1 K5 46.74(7) 2_667 2_667 ?
K1 K1 K5 88.81(13) 2_667 2_667 ?
Se14 K2 Se16 119.46(14) 1_455 1_455 ?
Se14 K2 Se13 65.74(8) 1_455 1_455 ?
Se16 K2 Se13 136.11(15) 1_455 1_455 ?
Se14 K2 Se18 94.69(11) 1_455 2_676 ?
Se16 K2 Se18 139.65(12) 1_455 2_676 ?
Se13 K2 Se18 75.33(9) 1_455 2_676 ?
Se14 K2 Se1 101.83(11) 1_455 1_455 ?
Se16 K2 Se1 69.06(9) 1_455 1_455 ?
Se13 K2 Se1 67.38(8) 1_455 1_455 ?
Se18 K2 Se1 127.52(13) 2_676 1_455 ?
Se14 K2 Se4 129.44(11) 1_455 . ?
Se16 K2 Se4 100.61(12) 1_455 . ?
Se13 K2 Se4 64.01(8) 1_455 . ?
Se18 K2 Se4 67.67(9) 2_676 . ?
Se1 K2 Se4 63.37(9) 1_455 . ?
Se14 K2 Se17 146.74(15) 1_455 . ?
Se16 K2 Se17 72.85(8) 1_455 . ?
Se13 K2 Se17 129.13(14) 1_455 . ?
Se18 K2 Se17 66.83(9) 2_676 . ?
Se1 K2 Se17 111.37(12) 1_455 . ?
Se4 K2 Se17 70.70(9) . . ?
Se14 K2 Se16 78.75(11) 1_455 2_676 ?
Se16 K2 Se16 103.24(10) 1_455 2_676 ?
Se13 K2 Se16 119.84(12) 1_455 2_676 ?
Se18 K2 Se16 60.50(8) 2_676 2_676 ?
Se1 K2 Se16 171.60(13) 1_455 2_676 ?
Se4 K2 Se16 122.78(13) . 2_676 ?
Se17 K2 Se16 68.13(8) . 2_676 ?
Se14 K2 In1 135.08(12) 1_455 . ?
Se16 K2 In1 104.77(10) 1_455 . ?
Se13 K2 In1 88.44(10) 1_455 . ?
Se18 K2 In1 41.56(6) 2_676 . ?
Se1 K2 In1 100.76(11) 1_455 . ?
Se4 K2 In1 39.32(6) . . ?
Se17 K2 In1 40.76(6) . . ?
Se16 K2 In1 84.25(9) 2_676 . ?
Se14 K2 K2 101.88(16) 1_455 2_576 ?
Se16 K2 K2 55.87(8) 1_455 2_576 ?
Se13 K2 K2 165.42(19) 1_455 2_576 ?
Se18 K2 K2 99.05(14) 2_676 2_576 ?
Se1 K2 K2 124.82(16) 1_455 2_576 ?
Se4 K2 K2 126.83(15) . 2_576 ?
Se17 K2 K2 57.34(9) . 2_576 ?
Se16 K2 K2 47.37(9) 2_676 2_576 ?
In1 K2 K2 96.17(12) . 2_576 ?
Se9 K3 Se19 130.06(14) . 1_645 ?
Se9 K3 Se6 94.81(12) . 1_645 ?
Se19 K3 Se6 77.10(8) 1_645 1_645 ?
Se9 K3 Se3 66.76(9) . 1_645 ?
Se19 K3 Se3 63.58(8) 1_645 1_645 ?
Se6 K3 Se3 74.43(8) 1_645 1_645 ?
Se9 K3 Se8 65.41(8) . . ?
Se19 K3 Se8 161.44(14) 1_645 . ?
Se6 K3 Se8 114.75(13) 1_645 . ?
Se3 K3 Se8 131.83(14) 1_645 . ?
Se9 K3 Se12 68.72(10) . 1_655 ?
Se19 K3 Se12 100.14(12) 1_645 1_655 ?
Se6 K3 Se12 156.39(15) 1_645 1_655 ?
Se3 K3 Se12 83.31(11) 1_645 1_655 ?
Se8 K3 Se12 74.73(8) . 1_655 ?
Se9 K3 Se11 129.41(13) . 1_655 ?
Se19 K3 Se11 67.21(9) 1_645 1_655 ?
Se6 K3 Se11 134.68(13) 1_645 1_655 ?
Se3 K3 Se11 110.80(12) 1_645 1_655 ?
Se8 K3 Se11 95.21(9) . 1_655 ?
Se12 K3 Se11 61.00(8) 1_655 1_655 ?
Se9 K3 P1 98.79(13) . 1_645 ?
Se19 K3 P1 34.92(8) 1_645 1_645 ?
Se6 K3 P1 59.38(9) 1_645 1_645 ?
Se3 K3 P1 33.81(9) 1_645 1_645 ?
Se8 K3 P1 163.43(16) . 1_645 ?
Se12 K3 P1 105.07(14) 1_655 1_645 ?
Se11 K3 P1 99.09(12) 1_655 1_645 ?
Se9 K3 K4 132.21(11) . 1_655 ?
Se19 K3 K4 95.71(12) 1_645 1_655 ?
Se6 K3 K4 110.27(14) 1_645 1_655 ?
Se3 K3 K4 157.81(14) 1_645 1_655 ?
Se8 K3 K4 67.21(9) . 1_655 ?
Se12 K3 K4 93.31(11) 1_655 1_655 ?
Se11 K3 K4 49.92(9) 1_655 1_655 ?
P1 K3 K4 128.94(14) 1_645 1_655 ?
Se9 K3 K5 101.73(13) . 1_655 ?
Se19 K3 K5 47.51(8) 1_645 1_655 ?
Se6 K3 K5 118.63(10) 1_645 1_655 ?
Se3 K3 K5 59.97(9) 1_645 1_655 ?
Se8 K3 K5 125.96(12) . 1_655 ?
Se12 K3 K5 52.82(8) 1_655 1_655 ?
Se11 K3 K5 51.05(8) 1_655 1_655 ?
P1 K3 K5 59.84(10) 1_645 1_655 ?
K4 K3 K5 100.68(12) 1_655 1_655 ?
Se9 K3 K5 46.02(8) . . ?
Se19 K3 K5 104.89(10) 1_645 . ?
Se6 K3 K5 49.24(8) 1_645 . ?
Se3 K3 K5 55.26(9) 1_645 . ?
Se8 K3 K5 93.54(10) . . ?
Se12 K3 K5 110.91(13) 1_655 . ?
Se11 K3 K5 165.76(14) 1_655 . ?
P1 K3 K5 70.85(11) 1_645 . ?
K4 K3 K5 144.31(14) 1_655 . ?
K5 K3 K5 114.77(13) 1_655 . ?
Se15 K4 Se11 91.16(12) 2_766 . ?
Se15 K4 Se14 135.15(13) 2_766 2_666 ?
Se11 K4 Se14 132.33(14) . 2_666 ?
Se15 K4 Se15 65.31(9) 2_766 1_455 ?
Se11 K4 Se15 153.96(16) . 1_455 ?
Se14 K4 Se15 73.26(10) 2_666 1_455 ?
Se15 K4 Se18 99.52(13) 2_766 1_545 ?
Se11 K4 Se18 112.29(12) . 1_545 ?
Se14 K4 Se18 76.14(10) 2_666 1_545 ?
Se15 K4 Se18 64.09(9) 1_455 1_545 ?
Se15 K4 Se13 72.75(8) 2_766 1_455 ?
Se11 K4 Se13 123.87(14) . 1_455 ?
Se14 K4 Se13 73.14(10) 2_666 1_455 ?
Se15 K4 Se13 61.78(8) 1_455 1_455 ?
Se18 K4 Se13 123.14(13) 1_545 1_455 ?
Se15 K4 Se10 63.71(8) 2_766 . ?
Se11 K4 Se10 60.50(8) . . ?
Se14 K4 Se10 122.94(14) 2_666 . ?
Se15 K4 Se10 113.36(10) 1_455 . ?
Se18 K4 Se10 160.17(15) 1_545 . ?
Se13 K4 Se10 64.26(8) 1_455 . ?
Se15 K4 K3 139.86(15) 2_766 1_455 ?
Se11 K4 K3 58.64(10) . 1_455 ?
Se14 K4 K3 75.12(11) 2_666 1_455 ?
Se15 K4 K3 147.32(15) 1_455 1_455 ?
Se18 K4 K3 115.54(11) 1_545 1_455 ?
Se13 K4 K3 101.11(13) 1_455 1_455 ?
Se10 K4 K3 77.73(11) . 1_455 ?
Se9 K5 Se19 142.96(15) . 1_545 ?
Se9 K5 Se3 117.35(15) . 2_667 ?
Se19 K5 Se3 99.49(11) 1_545 2_667 ?
Se9 K5 Se6 92.70(12) . 1_645 ?
Se19 K5 Se6 63.56(9) 1_545 1_645 ?
Se3 K5 Se6 120.13(11) 2_667 1_645 ?
Se9 K5 Se11 75.44(9) . . ?
Se19 K5 Se11 68.21(10) 1_545 . ?
Se3 K5 Se11 166.49(16) 2_667 . ?
Se6 K5 Se11 60.47(8) 1_645 . ?
Se9 K5 Se12 70.19(8) . . ?
Se19 K5 Se12 96.40(12) 1_545 . ?
Se3 K5 Se12 118.63(14) 2_667 . ?
Se6 K5 Se12 120.05(12) 1_645 . ?
Se11 K5 Se12 59.64(7) . . ?
Se9 K5 Se2 86.06(10) . 2_667 ?
Se19 K5 Se2 117.32(14) 1_545 2_667 ?
Se3 K5 Se2 60.89(9) 2_667 2_667 ?
Se6 K5 Se2 178.69(12) 1_645 2_667 ?
Se11 K5 Se2 118.76(11) . 2_667 ?
Se12 K5 Se2 59.14(8) . 2_667 ?
Se9 K5 Se3 61.66(9) . 1_645 ?
Se19 K5 Se3 124.51(13) 1_545 1_645 ?
Se3 K5 Se3 81.99(10) 2_667 1_645 ?
Se6 K5 Se3 68.18(9) 1_645 1_645 ?
Se11 K5 Se3 109.32(12) . 1_645 ?
Se12 K5 Se3 131.65(11) . 1_645 ?
Se2 K5 Se3 111.48(13) 2_667 1_645 ?
Se9 K5 K3 112.31(10) . 1_455 ?
Se19 K5 K3 48.02(8) 1_545 1_455 ?
Se3 K5 K3 115.56(13) 2_667 1_455 ?
Se6 K5 K3 94.81(12) 1_645 1_455 ?
Se11 K5 K3 52.25(9) . 1_455 ?
Se12 K5 K3 48.56(8) . 1_455 ?
Se2 K5 K3 85.31(11) 2_667 1_455 ?
Se3 K5 K3 160.71(14) 1_645 1_455 ?
Se9 K5 K3 45.73(8) . . ?
Se19 K5 K3 107.85(13) 1_545 . ?
Se3 K5 K3 129.01(14) 2_667 . ?
Se6 K5 K3 47.40(8) 1_645 . ?
Se11 K5 K3 62.53(9) . . ?
Se12 K5 K3 100.36(9) . . ?
Se2 K5 K3 131.41(12) 2_667 . ?
Se3 K5 K3 47.04(8) 1_645 . ?
K3 K5 K3 114.77(13) 1_455 . ?
Se9 K5 K1 44.65(8) . 2_667 ?
Se19 K5 K1 145.29(14) 1_545 2_667 ?
Se3 K5 K1 90.62(11) 2_667 2_667 ?
Se6 K5 K1 137.05(12) 1_645 2_667 ?
Se11 K5 K1 96.68(9) . 2_667 ?
Se12 K5 K1 50.41(8) . 2_667 ?
Se2 K5 K1 41.67(7) 2_667 2_667 ?
Se3 K5 K1 89.62(10) 1_645 2_667 ?
K3 K5 K1 97.71(10) 1_455 2_667 ?
K3 K5 K1 90.37(10) . 2_667 ?

loop_
_geom_bond_atom_site_label_1
_geom_bond_atom_site_label_2
_geom_bond_distance
_geom_bond_site_symmetry_2
_geom_bond_publ_flag
In1 Se4 2.674(2) . ?
In1 Se19 2.676(2) . ?
In1 Se1 2.768(2) . ?
In1 Se17 2.774(2) . ?
In1 Se18 2.803(2) 2_676 ?
In1 Se16 2.871(2) . ?
In1 K2 4.191(5) . ?
In2 Se1 2.534(2) . ?
In2 Se2 2.587(2) . ?
In2 Se5 2.634(2) 1_655 ?
In2 Se7 2.6362(19) . ?
In3 Se15 2.589(2) 2_766 ?
In3 Se8 2.611(2) . ?
In3 Se1 2.6291(18) . ?
In3 Se10 2.722(2) . ?
In3 Se13 2.962(2) . ?
Se1 K2 3.533(5) 1_655 ?
Se19 P1 2.189(5) . ?
Se19 K5 3.344(5) 1_565 ?
Se19 K3 3.371(4) 1_465 ?
Se2 P1 2.220(4) . ?
Se2 K1 3.323(4) . ?
Se2 K5 3.719(5) 2_667 ?
Se3 P1 2.131(5) . ?
Se3 K5 3.358(4) 2_667 ?
Se3 K3 3.431(4) 1_465 ?
Se3 K5 3.852(5) 1_465 ?
Se4 P2 2.216(5) . ?
Se4 K2 3.556(5) . ?
Se5 P2 2.216(5) . ?
Se5 In2 2.634(2) 1_455 ?
Se5 K1 3.495(4) . ?
Se6 P2 2.134(4) . ?
Se6 K3 3.394(4) 1_465 ?
Se6 K5 3.493(5) 1_465 ?
Se7 P3 2.220(5) . ?
Se7 K1 3.495(5) 1_655 ?
Se7 K1 3.504(5) 2_667 ?
Se8 P3 2.220(5) . ?
Se8 K3 3.441(4) . ?
Se9 P3 2.138(4) . ?
Se9 K3 3.281(5) . ?
Se9 K5 3.298(4) . ?
Se9 K1 3.522(5) 2_667 ?
Se10 P4 2.215(4) . ?
Se10 K1 3.638(5) . ?
Se10 K4 3.922(5) . ?
Se11 P4 2.142(5) . ?
Se11 K4 3.286(5) . ?
Se11 K5 3.607(5) . ?
Se11 K3 3.668(5) 1_455 ?
Se12 P4 2.146(5) . ?
Se12 K1 3.281(4) . ?
Se12 K3 3.452(5) 1_455 ?
Se12 K5 3.669(4) . ?
Se12 K1 3.882(5) 2_667 ?
Se13 P5 2.182(5) . ?
Se13 K2 3.452(4) 1_655 ?
Se13 K4 3.472(4) 1_655 ?
Se14 P5 2.128(4) . ?
Se14 K2 3.298(5) 1_655 ?
Se14 K4 3.331(5) 2_666 ?
Se15 P5 2.222(5) . ?
Se15 In3 2.589(2) 2_766 ?
Se15 K4 3.260(4) 2_766 ?
Se15 K4 3.435(5) 1_655 ?
Se16 P6 2.193(5) . ?
Se16 K2 3.392(4) 1_655 ?
Se16 K2 3.816(5) 2_676 ?
Se17 P6 2.210(5) . ?
Se17 K2 3.635(4) . ?
Se18 P6 2.170(4) . ?
Se18 In1 2.803(2) 2_676 ?
Se18 K4 3.459(5) 1_565 ?
Se18 K2 3.496(5) 2_676 ?
P1 P2 2.234(7) . ?
P1 K3 3.798(5) 1_465 ?
P3 P4 2.240(7) . ?
P5 P5 2.267(8) 2_766 ?
P6 P6 2.216(9) 2_676 ?
K1 Se7 3.495(5) 1_455 ?
K1 Se7 3.504(5) 2_667 ?
K1 Se9 3.522(5) 2_667 ?
K1 Se12 3.882(5) 2_667 ?
K1 K1 4.872(9) 2_667 ?
K1 K5 4.999(6) 2_667 ?
K2 Se14 3.298(5) 1_455 ?
K2 Se16 3.392(4) 1_455 ?
K2 Se13 3.452(4) 1_455 ?
K2 Se18 3.496(5) 2_676 ?
K2 Se1 3.533(5) 1_455 ?
K2 Se16 3.816(5) 2_676 ?
K2 K2 4.487(7) 2_576 ?
K3 Se19 3.371(4) 1_645 ?
K3 Se6 3.394(4) 1_645 ?
K3 Se3 3.431(4) 1_645 ?
K3 Se12 3.452(5) 1_655 ?
K3 Se11 3.668(5) 1_655 ?
K3 P1 3.798(5) 1_645 ?
K3 K4 4.071(6) 1_655 ?
K3 K5 4.514(6) 1_655 ?
K3 K5 4.580(6) . ?
K4 Se15 3.260(4) 2_766 ?
K4 Se14 3.331(5) 2_666 ?
K4 Se15 3.435(5) 1_455 ?
K4 Se18 3.458(5) 1_545 ?
K4 Se13 3.472(4) 1_455 ?
K4 K3 4.071(6) 1_455 ?
K5 Se19 3.344(5) 1_545 ?
K5 Se3 3.358(4) 2_667 ?
K5 Se6 3.493(5) 1_645 ?
K5 Se2 3.719(5) 2_667 ?
K5 Se3 3.852(5) 1_645 ?
K5 K3 4.514(6) 1_455 ?
K5 K1 4.999(6) 2_667 ?

loop_
_geom_torsion_atom_site_label_1
_geom_torsion_atom_site_label_2
_geom_torsion_atom_site_label_3
_geom_torsion_atom_site_label_4
_geom_torsion
_geom_torsion_site_symmetry_1
_geom_torsion_site_symmetry_2
_geom_torsion_site_symmetry_3
_geom_torsion_site_symmetry_4
_geom_torsion_publ_flag
Se2 In2 Se1 In3 -114.72(8) . . . . ?
Se5 In2 Se1 In3 125.70(7) 1_655 . . . ?
Se7 In2 Se1 In3 14.70(12) . . . . ?
Se2 In2 Se1 In1 11.70(10) . . . . ?
Se5 In2 Se1 In1 -107.89(7) 1_655 . . . ?
Se7 In2 Se1 In1 141.11(9) . . . . ?
Se2 In2 Se1 K2 129.06(14) . . . 1_655 ?
Se5 In2 Se1 K2 9.48(16) 1_655 . . 1_655 ?
Se7 In2 Se1 K2 -101.53(16) . . . 1_655 ?
Se15 In3 Se1 In2 144.69(8) 2_766 . . . ?
Se8 In3 Se1 In2 -49.24(9) . . . . ?
Se10 In3 Se1 In2 51.18(7) . . . . ?
Se13 In3 Se1 In2 -123.13(7) . . . . ?
Se15 In3 Se1 In1 36.42(12) 2_766 . . . ?
Se8 In3 Se1 In1 -157.51(9) . . . . ?
Se10 In3 Se1 In1 -57.10(10) . . . . ?
Se13 In3 Se1 In1 128.60(9) . . . . ?
Se15 In3 Se1 K2 -65.87(11) 2_766 . . 1_655 ?
Se8 In3 Se1 K2 100.20(10) . . . 1_655 ?
Se10 In3 Se1 K2 -159.39(10) . . . 1_655 ?
Se13 In3 Se1 K2 26.31(9) . . . 1_655 ?
Se4 In1 Se1 In2 -57.27(8) . . . . ?
Se19 In1 Se1 In2 40.40(7) . . . . ?
Se17 In1 Se1 In2 145.7(2) . . . . ?
Se18 In1 Se1 In2 -148.30(7) 2_676 . . . ?
Se16 In1 Se1 In2 122.81(7) . . . . ?
K2 In1 Se1 In2 -109.99(10) . . . . ?
Se4 In1 Se1 In3 47.87(11) . . . . ?
Se19 In1 Se1 In3 145.54(9) . . . . ?
Se17 In1 Se1 In3 -109.2(3) . . . . ?
Se18 In1 Se1 In3 -43.16(10) 2_676 . . . ?
Se16 In1 Se1 In3 -132.05(10) . . . . ?
K2 In1 Se1 In3 -4.85(15) . . . . ?
Se4 In1 Se1 K2 152.61(9) . . . 1_655 ?
Se19 In1 Se1 K2 -109.72(9) . . . 1_655 ?
Se17 In1 Se1 K2 -4.4(3) . . . 1_655 ?
Se18 In1 Se1 K2 61.58(8) 2_676 . . 1_655 ?
Se16 In1 Se1 K2 -27.30(9) . . . 1_655 ?
K2 In1 Se1 K2 99.90(13) . . . 1_655 ?
Se4 In1 Se19 P1 -2.47(13) . . . . ?
Se1 In1 Se19 P1 -97.69(13) . . . . ?
Se17 In1 Se19 P1 97.82(13) . . . . ?
Se18 In1 Se19 P1 -151.0(3) 2_676 . . . ?
Se16 In1 Se19 P1 174.05(13) . . . . ?
K2 In1 Se19 P1 48.55(16) . . . . ?
Se4 In1 Se19 K5 143.0(2) . . . 1_565 ?
Se1 In1 Se19 K5 47.8(2) . . . 1_565 ?
Se17 In1 Se19 K5 -116.7(2) . . . 1_565 ?
Se18 In1 Se19 K5 -5.6(5) 2_676 . . 1_565 ?
Se16 In1 Se19 K5 -40.5(2) . . . 1_565 ?
K2 In1 Se19 K5 -166.0(2) . . . 1_565 ?
Se4 In1 Se19 K3 -89.55(10) . . . 1_465 ?
Se1 In1 Se19 K3 175.23(9) . . . 1_465 ?
Se17 In1 Se19 K3 10.74(10) . . . 1_465 ?
Se18 In1 Se19 K3 121.9(3) 2_676 . . 1_465 ?
Se16 In1 Se19 K3 86.97(10) . . . 1_465 ?
K2 In1 Se19 K3 -38.53(14) . . . 1_465 ?
Se1 In2 Se2 P1 -32.90(17) . . . . ?
Se5 In2 Se2 P1 88.34(15) 1_655 . . . ?
Se7 In2 Se2 P1 -176.28(15) . . . . ?
Se1 In2 Se2 K1 90.52(11) . . . . ?
Se5 In2 Se2 K1 -148.24(10) 1_655 . . . ?
Se7 In2 Se2 K1 -52.87(11) . . . . ?
Se1 In2 Se2 K5 -149.04(19) . . . 2_667 ?
Se5 In2 Se2 K5 -27.8(2) 1_655 . . 2_667 ?
Se7 In2 Se2 K5 67.6(2) . . . 2_667 ?
Se19 In1 Se4 P2 32.80(14) . . . . ?
Se1 In1 Se4 P2 123.27(14) . . . . ?
Se17 In1 Se4 P2 -63.01(14) . . . . ?
Se18 In1 Se4 P2 -152.81(14) 2_676 . . . ?
Se16 In1 Se4 P2 -58.1(14) . . . . ?
K2 In1 Se4 P2 -106.01(15) . . . . ?
Se19 In1 Se4 K2 138.81(8) . . . . ?
Se1 In1 Se4 K2 -130.72(8) . . . . ?
Se17 In1 Se4 K2 43.00(8) . . . . ?
Se18 In1 Se4 K2 -46.80(8) 2_676 . . . ?
Se16 In1 Se4 K2 47.9(13) . . . . ?
Se1 In2 Se7 P3 -8.72(19) . . . . ?
Se2 In2 Se7 P3 133.94(16) . . . . ?
Se5 In2 Se7 P3 -124.25(16) 1_655 . . . ?
Se1 In2 Se7 K1 81.98(12) . . . 1_655 ?
Se2 In2 Se7 K1 -135.35(10) . . . 1_655 ?
Se5 In2 Se7 K1 -33.54(10) 1_655 . . 1_655 ?
Se1 In2 Se7 K1 -144.2(2) . . . 2_667 ?
Se2 In2 Se7 K1 -1.5(2) . . . 2_667 ?
Se5 In2 Se7 K1 100.3(2) 1_655 . . 2_667 ?
Se15 In3 Se8 P3 -107.66(15) 2_766 . . . ?
Se1 In3 Se8 P3 90.51(13) . . . . ?
Se10 In3 Se8 P3 -4.81(13) . . . . ?
Se13 In3 Se8 P3 172.95(13) . . . . ?
Se15 In3 Se8 K3 -15.2(2) 2_766 . . . ?
Se1 In3 Se8 K3 -177.07(14) . . . . ?
Se10 In3 Se8 K3 87.62(15) . . . . ?
Se13 In3 Se8 K3 -94.63(15) . . . . ?
Se15 In3 Se10 P4 108.03(15) 2_766 . . . ?
Se8 In3 Se10 P4 -28.65(15) . . . . ?
Se1 In3 Se10 P4 -137.45(15) . . . . ?
Se13 In3 Se10 P4 -51.1(6) . . . . ?
Se15 In3 Se10 K1 -159.30(15) 2_766 . . . ?
Se8 In3 Se10 K1 64.02(16) . . . . ?
Se1 In3 Se10 K1 -44.78(16) . . . . ?
Se13 In3 Se10 K1 41.6(6) . . . . ?
Se15 In3 Se10 K4 28.25(7) 2_766 . . . ?
Se8 In3 Se10 K4 -108.43(8) . . . . ?
Se1 In3 Se10 K4 142.77(8) . . . . ?
Se13 In3 Se10 K4 -130.9(6) . . . . ?
Se15 In3 Se13 P5 0.73(11) 2_766 . . . ?
Se8 In3 Se13 P5 136.95(11) . . . . ?
Se1 In3 Se13 P5 -113.57(11) . . . . ?
Se10 In3 Se13 P5 159.8(6) . . . . ?
Se15 In3 Se13 K2 87.62(9) 2_766 . . 1_655 ?
Se8 In3 Se13 K2 -136.17(10) . . . 1_655 ?
Se1 In3 Se13 K2 -26.69(10) . . . 1_655 ?
Se10 In3 Se13 K2 -113.3(6) . . . 1_655 ?
Se15 In3 Se13 K4 -90.78(10) 2_766 . . 1_655 ?
Se8 In3 Se13 K4 45.43(10) . . . 1_655 ?
Se1 In3 Se13 K4 154.92(10) . . . 1_655 ?
Se10 In3 Se13 K4 68.3(6) . . . 1_655 ?
Se4 In1 Se16 P6 -33.4(13) . . . . ?
Se19 In1 Se16 P6 -124.78(13) . . . . ?
Se1 In1 Se16 P6 145.22(13) . . . . ?
Se17 In1 Se16 P6 -28.45(13) . . . . ?
Se18 In1 Se16 P6 61.38(13) 2_676 . . . ?
K2 In1 Se16 P6 12.95(15) . . . . ?
Se4 In1 Se16 K2 -150.0(13) . . . 1_655 ?
Se19 In1 Se16 K2 118.60(10) . . . 1_655 ?
Se1 In1 Se16 K2 28.60(10) . . . 1_655 ?
Se17 In1 Se16 K2 -145.07(10) . . . 1_655 ?
Se18 In1 Se16 K2 -55.23(10) 2_676 . . 1_655 ?
K2 In1 Se16 K2 -103.66(12) . . . 1_655 ?
Se4 In1 Se16 K2 -77.3(14) . . . 2_676 ?
Se19 In1 Se16 K2 -168.69(18) . . . 2_676 ?
Se1 In1 Se16 K2 101.31(18) . . . 2_676 ?
Se17 In1 Se16 K2 -72.36(18) . . . 2_676 ?
Se18 In1 Se16 K2 17.47(18) 2_676 . . 2_676 ?
K2 In1 Se16 K2 -31.0(2) . . . 2_676 ?
Se4 In1 Se17 P6 -152.30(14) . . . . ?
Se19 In1 Se17 P6 109.16(14) . . . . ?
Se1 In1 Se17 P6 4.5(3) . . . . ?
Se18 In1 Se17 P6 -60.77(14) 2_676 . . . ?
Se16 In1 Se17 P6 28.00(13) . . . . ?
K2 In1 Se17 P6 -110.08(15) . . . . ?
Se4 In1 Se17 K2 -42.22(9) . . . . ?
Se19 In1 Se17 K2 -140.76(9) . . . . ?
Se1 In1 Se17 K2 114.6(3) . . . . ?
Se18 In1 Se17 K2 49.31(9) 2_676 . . . ?
Se16 In1 Se17 K2 138.08(9) . . . . ?
K5 Se3 P1 Se19 -145.0(2) 2_667 . . . ?
K3 Se3 P1 Se19 39.6(2) 1_465 . . . ?
K5 Se3 P1 Se19 114.4(2) 1_465 . . . ?
K5 Se3 P1 Se2 -19.8(2) 2_667 . . . ?
K3 Se3 P1 Se2 164.8(2) 1_465 . . . ?
K5 Se3 P1 Se2 -120.39(19) 1_465 . . . ?
K5 Se3 P1 P2 97.0(2) 2_667 . . . ?
K3 Se3 P1 P2 -78.4(2) 1_465 . . . ?
K5 Se3 P1 P2 -3.6(2) 1_465 . . . ?
K5 Se3 P1 K3 175.41(13) 2_667 . . 1_465 ?
K5 Se3 P1 K3 74.81(11) 1_465 . . 1_465 ?
In1 Se19 P1 Se3 -149.17(18) . . . . ?
K5 Se19 P1 Se3 43.2(2) 1_565 . . . ?
K3 Se19 P1 Se3 -40.4(2) 1_465 . . . ?
In1 Se19 P1 Se2 85.3(2) . . . . ?
K5 Se19 P1 Se2 -82.3(2) 1_565 . . . ?
K3 Se19 P1 Se2 -166.0(2) 1_465 . . . ?
In1 Se19 P1 P2 -29.69(19) . . . . ?
K5 Se19 P1 P2 162.73(17) 1_565 . . . ?
K3 Se19 P1 P2 79.07(19) 1_465 . . . ?
In1 Se19 P1 K3 -108.76(11) . . . 1_465 ?
K5 Se19 P1 K3 83.65(11) 1_565 . . 1_465 ?
In2 Se2 P1 Se3 -142.23(18) . . . . ?
K1 Se2 P1 Se3 105.9(2) . . . . ?
K5 Se2 P1 Se3 17.7(2) 2_667 . . . ?
In2 Se2 P1 Se19 -16.4(2) . . . . ?
K1 Se2 P1 Se19 -128.29(19) . . . . ?
K5 Se2 P1 Se19 143.5(2) 2_667 . . . ?
In2 Se2 P1 P2 99.0(2) . . . . ?
K1 Se2 P1 P2 -12.9(3) . . . . ?
K5 Se2 P1 P2 -101.0(2) 2_667 . . . ?
In2 Se2 P1 K3 -74.0(9) . . . 1_465 ?
K1 Se2 P1 K3 174.1(8) . . . 1_465 ?
K5 Se2 P1 K3 86.0(8) 2_667 . . 1_465 ?
K3 Se6 P2 Se5 114.2(2) 1_465 . . . ?
K5 Se6 P2 Se5 29.9(2) 1_465 . . . ?
K3 Se6 P2 Se4 -112.6(2) 1_465 . . . ?
K5 Se6 P2 Se4 163.1(2) 1_465 . . . ?
K3 Se6 P2 P1 5.6(3) 1_465 . . . ?
K5 Se6 P2 P1 -78.6(2) 1_465 . . . ?
In2 Se5 P2 Se6 74.7(2) 1_455 . . . ?
K1 Se5 P2 Se6 168.7(2) . . . . ?
In2 Se5 P2 Se4 -60.0(2) 1_455 . . . ?
K1 Se5 P2 Se4 34.1(2) . . . . ?
In2 Se5 P2 P1 -169.10(14) 1_455 . . . ?
K1 Se5 P2 P1 -75.06(18) . . . . ?
In1 Se4 P2 Se6 66.4(2) . . . . ?
K2 Se4 P2 Se6 -18.2(2) . . . . ?
In1 Se4 P2 Se5 -158.43(18) . . . . ?
K2 Se4 P2 Se5 116.97(19) . . . . ?
In1 Se4 P2 P1 -54.62(19) . . . . ?
K2 Se4 P2 P1 -139.22(18) . . . . ?
Se3 P1 P2 Se6 56.4(3) . . . . ?
Se19 P1 P2 Se6 -64.9(3) . . . . ?
Se2 P1 P2 Se6 176.8(2) . . . . ?
K3 P1 P2 Se6 -4.9(2) 1_465 . . . ?
Se3 P1 P2 Se5 -64.4(2) . . . . ?
Se19 P1 P2 Se5 174.20(16) . . . . ?
Se2 P1 P2 Se5 55.9(2) . . . . ?
K3 P1 P2 Se5 -125.82(15) 1_465 . . . ?
Se3 P1 P2 Se4 -179.26(17) . . . . ?
Se19 P1 P2 Se4 59.4(2) . . . . ?
Se2 P1 P2 Se4 -58.9(3) . . . . ?
K3 P1 P2 Se4 119.36(17) 1_465 . . . ?
K3 Se9 P3 Se7 -144.32(19) . . . . ?
K5 Se9 P3 Se7 127.41(18) . . . . ?
K1 Se9 P3 Se7 32.93(19) 2_667 . . . ?
K3 Se9 P3 Se8 -23.9(2) . . . . ?
K5 Se9 P3 Se8 -112.2(2) . . . . ?
K1 Se9 P3 Se8 153.3(2) 2_667 . . . ?
K3 Se9 P3 P4 96.7(2) . . . . ?
K5 Se9 P3 P4 8.4(3) . . . . ?
K1 Se9 P3 P4 -86.1(2) 2_667 . . . ?
In2 Se7 P3 Se9 165.60(15) . . . . ?
K1 Se7 P3 Se9 75.1(2) 1_655 . . . ?
K1 Se7 P3 Se9 -33.1(2) 2_667 . . . ?
In2 Se7 P3 Se8 42.8(2) . . . . ?
K1 Se7 P3 Se8 -47.69(19) 1_655 . . . ?
K1 Se7 P3 Se8 -155.92(19) 2_667 . . . ?
In2 Se7 P3 P4 -75.6(2) . . . . ?
K1 Se7 P3 P4 -166.1(2) 1_655 . . . ?
K1 Se7 P3 P4 85.7(2) 2_667 . . . ?
In3 Se8 P3 Se9 159.78(17) . . . . ?
K3 Se8 P3 Se9 22.9(2) . . . . ?
In3 Se8 P3 Se7 -80.91(19) . . . . ?
K3 Se8 P3 Se7 142.2(2) . . . . ?
In3 Se8 P3 P4 38.46(18) . . . . ?
K3 Se8 P3 P4 -98.46(19) . . . . ?
K4 Se11 P4 Se12 105.5(2) . . . . ?
K5 Se11 P4 Se12 -41.6(2) . . . . ?
K3 Se11 P4 Se12 35.7(2) 1_455 . . . ?
K4 Se11 P4 Se10 -25.8(2) . . . . ?
K5 Se11 P4 Se10 -173.0(2) . . . . ?
K3 Se11 P4 Se10 -95.6(2) 1_455 . . . ?
K4 Se11 P4 P3 -137.3(2) . . . . ?
K5 Se11 P4 P3 75.5(2) . . . . ?
K3 Se11 P4 P3 152.9(2) 1_455 . . . ?
K1 Se12 P4 Se11 -151.7(2) . . . . ?
K3 Se12 P4 Se11 -37.9(2) 1_455 . . . ?
K5 Se12 P4 Se11 40.9(2) . . . . ?
K1 Se12 P4 Se11 121.3(2) 2_667 . . . ?
K1 Se12 P4 Se10 -18.7(2) . . . . ?
K3 Se12 P4 Se10 95.1(2) 1_455 . . . ?
K5 Se12 P4 Se10 174.0(2) . . . . ?
K1 Se12 P4 Se10 -105.7(2) 2_667 . . . ?
K1 Se12 P4 P3 90.19(19) . . . . ?
K3 Se12 P4 P3 -155.99(17) 1_455 . . . ?
K5 Se12 P4 P3 -77.12(18) . . . . ?
K1 Se12 P4 P3 3.2(2) 2_667 . . . ?
In3 Se10 P4 Se11 -63.1(2) . . . . ?
K1 Se10 P4 Se11 149.9(2) . . . . ?
K4 Se10 P4 Se11 21.5(2) . . . . ?
In3 Se10 P4 Se12 163.78(19) . . . . ?
K1 Se10 P4 Se12 16.8(2) . . . . ?
K4 Se10 P4 Se12 -111.6(2) . . . . ?
In3 Se10 P4 P3 52.0(2) . . . . ?
K1 Se10 P4 P3 -95.0(2) . . . . ?
K4 Se10 P4 P3 136.6(2) . . . . ?
Se9 P3 P4 Se11 -67.2(3) . . . . ?
Se7 P3 P4 Se11 175.37(18) . . . . ?
Se8 P3 P4 Se11 56.3(2) . . . . ?
Se9 P3 P4 Se12 56.1(3) . . . . ?
Se7 P3 P4 Se12 -61.4(2) . . . . ?
Se8 P3 P4 Se12 179.56(15) . . . . ?
Se9 P3 P4 Se10 172.1(2) . . . . ?
Se7 P3 P4 Se10 54.7(3) . . . . ?
Se8 P3 P4 Se10 -64.3(2) . . . . ?
K2 Se14 P5 Se13 6.7(2) 1_655 . . . ?
K4 Se14 P5 Se13 -117.1(2) 2_666 . . . ?
K2 Se14 P5 Se15 -119.1(2) 1_655 . . . ?
K4 Se14 P5 Se15 117.1(2) 2_666 . . . ?
K2 Se14 P5 P5 127.3(3) 1_655 . . 2_766 ?
K4 Se14 P5 P5 3.5(4) 2_666 . . 2_766 ?
In3 Se13 P5 Se14 88.0(2) . . . . ?
K2 Se13 P5 Se14 -6.4(2) 1_655 . . . ?
K4 Se13 P5 Se14 -162.3(2) 1_655 . . . ?
In3 Se13 P5 Se15 -142.91(14) . . . . ?
K2 Se13 P5 Se15 122.67(17) 1_655 . . . ?
K4 Se13 P5 Se15 -33.28(16) 1_655 . . . ?
In3 Se13 P5 P5 -36.7(3) . . . 2_766 ?
K2 Se13 P5 P5 -131.1(3) 1_655 . . 2_766 ?
K4 Se13 P5 P5 72.9(3) 1_655 . . 2_766 ?
In3 Se15 P5 Se14 -57.1(2) 2_766 . . . ?
K4 Se15 P5 Se14 49.0(2) 2_766 . . . ?
K4 Se15 P5 Se14 164.2(2) 1_655 . . . ?
In3 Se15 P5 Se13 172.32(13) 2_766 . . . ?
K4 Se15 P5 Se13 -81.52(18) 2_766 . . . ?
K4 Se15 P5 Se13 33.67(16) 1_655 . . . ?
In3 Se15 P5 P5 63.4(3) 2_766 . . 2_766 ?
K4 Se15 P5 P5 169.5(2) 2_766 . . 2_766 ?
K4 Se15 P5 P5 -75.3(3) 1_655 . . 2_766 ?
In1 Se18 P6 Se16 116.8(2) 2_676 . . . ?
K4 Se18 P6 Se16 -68.9(2) 1_565 . . . ?
K2 Se18 P6 Se16 34.2(2) 2_676 . . . ?
In1 Se18 P6 Se17 -118.0(2) 2_676 . . . ?
K4 Se18 P6 Se17 56.3(2) 1_565 . . . ?
K2 Se18 P6 Se17 159.4(2) 2_676 . . . ?
In1 Se18 P6 P6 -1.5(3) 2_676 . . 2_676 ?
K4 Se18 P6 P6 172.8(3) 1_565 . . 2_676 ?
K2 Se18 P6 P6 -84.1(3) 2_676 . . 2_676 ?
In1 Se16 P6 Se18 167.7(2) . . . . ?
K2 Se16 P6 Se18 -101.9(2) 1_655 . . . ?
K2 Se16 P6 Se18 -31.3(2) 2_676 . . . ?
In1 Se16 P6 Se17 37.29(12) . . . . ?
K2 Se16 P6 Se17 127.69(15) 1_655 . . . ?
K2 Se16 P6 Se17 -161.76(16) 2_676 . . . ?
In1 Se16 P6 P6 -75.0(3) . . . 2_676 ?
K2 Se16 P6 P6 15.4(4) 1_655 . . 2_676 ?
K2 Se16 P6 P6 85.9(3) 2_676 . . 2_676 ?
In1 Se17 P6 Se18 -168.6(2) . . . . ?
K2 Se17 P6 Se18 115.0(2) . . . . ?
In1 Se17 P6 Se16 -38.52(13) . . . . ?
K2 Se17 P6 Se16 -114.93(16) . . . . ?
In1 Se17 P6 P6 74.9(3) . . . 2_676 ?
K2 Se17 P6 P6 -1.5(3) . . . 2_676 ?
P4 Se12 K1 Se2 -48.2(2) . . . . ?
K3 Se12 K1 Se2 -138.13(16) 1_455 . . . ?
K5 Se12 K1 Se2 37.7(7) . . . . ?
K1 Se12 K1 Se2 57.31(14) 2_667 . . . ?
P4 Se12 K1 Se7 126.13(18) . . . 1_455 ?
K3 Se12 K1 Se7 36.18(17) 1_455 . . 1_455 ?
K5 Se12 K1 Se7 -148.0(5) . . . 1_455 ?
K1 Se12 K1 Se7 -128.39(16) 2_667 . . 1_455 ?
P4 Se12 K1 Se5 69.4(6) . . . . ?
K3 Se12 K1 Se5 -20.6(6) 1_455 . . . ?
K5 Se12 K1 Se5 155.2(5) . . . . ?
K1 Se12 K1 Se5 174.9(6) 2_667 . . . ?
P4 Se12 K1 Se7 -169.88(16) . . . 2_667 ?
K3 Se12 K1 Se7 100.17(12) 1_455 . . 2_667 ?
K5 Se12 K1 Se7 -84.0(6) . . . 2_667 ?
K1 Se12 K1 Se7 -64.40(8) 2_667 . . 2_667 ?
P4 Se12 K1 Se9 -167.6(2) . . . 2_667 ?
K3 Se12 K1 Se9 102.45(19) 1_455 . . 2_667 ?
K5 Se12 K1 Se9 -81.7(6) . . . 2_667 ?
K1 Se12 K1 Se9 -62.12(16) 2_667 . . 2_667 ?
P4 Se12 K1 Se10 11.85(15) . . . . ?
K3 Se12 K1 Se10 -78.10(11) 1_455 . . . ?
K5 Se12 K1 Se10 97.7(6) . . . . ?
K1 Se12 K1 Se10 117.34(11) 2_667 . . . ?
P4 Se12 K1 Se12 -105.48(17) . . . 2_667 ?
K3 Se12 K1 Se12 164.57(11) 1_455 . . 2_667 ?
K5 Se12 K1 Se12 -19.6(6) . . . 2_667 ?
K1 Se12 K1 Se12 0.0 2_667 . . 2_667 ?
P4 Se12 K1 K1 -105.48(17) . . . 2_667 ?
K3 Se12 K1 K1 164.57(11) 1_455 . . 2_667 ?
K5 Se12 K1 K1 -19.6(6) . . . 2_667 ?
P4 Se12 K1 K5 -110.4(2) . . . 2_667 ?
K3 Se12 K1 K5 159.63(18) 1_455 . . 2_667 ?
K5 Se12 K1 K5 -24.5(7) . . . 2_667 ?
K1 Se12 K1 K5 -4.93(15) 2_667 . . 2_667 ?
P1 Se2 K1 Se12 142.3(2) . . . . ?
In2 Se2 K1 Se12 28.85(19) . . . . ?
K5 Se2 K1 Se12 -131.95(18) 2_667 . . . ?
P1 Se2 K1 Se7 -30.1(3) . . . 1_455 ?
In2 Se2 K1 Se7 -143.55(19) . . . 1_455 ?
K5 Se2 K1 Se7 55.7(2) 2_667 . . 1_455 ?
P1 Se2 K1 Se5 -21.48(18) . . . . ?
In2 Se2 K1 Se5 -134.96(9) . . . . ?
K5 Se2 K1 Se5 64.24(9) 2_667 . . . ?
P1 Se2 K1 Se7 -130.3(2) . . . 2_667 ?
In2 Se2 K1 Se7 116.22(15) . . . 2_667 ?
K5 Se2 K1 Se7 -44.58(16) 2_667 . . 2_667 ?
P1 Se2 K1 Se9 -80.44(19) . . . 2_667 ?
In2 Se2 K1 Se9 166.09(8) . . . 2_667 ?
K5 Se2 K1 Se9 5.29(10) 2_667 . . 2_667 ?
P1 Se2 K1 Se10 91.61(18) . . . . ?
In2 Se2 K1 Se10 -21.86(10) . . . . ?
K5 Se2 K1 Se10 177.34(10) 2_667 . . . ?
P1 Se2 K1 Se12 -142.55(17) . . . 2_667 ?
In2 Se2 K1 Se12 103.98(8) . . . 2_667 ?
K5 Se2 K1 Se12 -56.82(8) 2_667 . . 2_667 ?
P1 Se2 K1 K1 -175.71(17) . . . 2_667 ?
In2 Se2 K1 K1 70.82(13) . . . 2_667 ?
K5 Se2 K1 K1 -89.98(13) 2_667 . . 2_667 ?
P1 Se2 K1 K5 -85.72(18) . . . 2_667 ?
In2 Se2 K1 K5 160.80(10) . . . 2_667 ?
P2 Se5 K1 Se12 -72.8(6) . . . . ?
In2 Se5 K1 Se12 34.8(5) 1_455 . . . ?
P2 Se5 K1 Se2 52.55(16) . . . . ?
In2 Se5 K1 Se2 160.12(9) 1_455 . . . ?
P2 Se5 K1 Se7 -134.21(15) . . . 1_455 ?
In2 Se5 K1 Se7 -26.64(8) 1_455 . . 1_455 ?
P2 Se5 K1 Se7 173.43(17) . . . 2_667 ?
In2 Se5 K1 Se7 -79.00(14) 1_455 . . 2_667 ?
P2 Se5 K1 Se9 155.29(15) . . . 2_667 ?
In2 Se5 K1 Se9 -97.14(8) 1_455 . . 2_667 ?
P2 Se5 K1 Se10 -20.99(18) . . . . ?
In2 Se5 K1 Se10 86.58(11) 1_455 . . . ?
P2 Se5 K1 Se12 101.98(16) . . . 2_667 ?
In2 Se5 K1 Se12 -150.45(10) 1_455 . . 2_667 ?
P2 Se5 K1 K1 100.3(3) . . . 2_667 ?
In2 Se5 K1 K1 -152.2(3) 1_455 . . 2_667 ?
P2 Se5 K1 K5 107.06(16) . . . 2_667 ?
In2 Se5 K1 K5 -145.37(9) 1_455 . . 2_667 ?
P4 Se10 K1 Se12 -11.43(14) . . . . ?
In3 Se10 K1 Se12 -107.26(14) . . . . ?
K4 Se10 K1 Se12 63.33(13) . . . . ?
P4 Se10 K1 Se2 121.42(15) . . . . ?
In3 Se10 K1 Se2 25.59(19) . . . . ?
K4 Se10 K1 Se2 -163.82(10) . . . . ?
P4 Se10 K1 Se7 -102.99(16) . . . 1_455 ?
In3 Se10 K1 Se7 161.18(10) . . . 1_455 ?
K4 Se10 K1 Se7 -28.23(16) . . . 1_455 ?
P4 Se10 K1 Se5 -176.69(17) . . . . ?
In3 Se10 K1 Se5 87.48(19) . . . . ?
K4 Se10 K1 Se5 -101.93(13) . . . . ?
P4 Se10 K1 Se7 -13.6(2) . . . 2_667 ?
In3 Se10 K1 Se7 -109.41(18) . . . 2_667 ?
K4 Se10 K1 Se7 61.2(2) . . . 2_667 ?
P4 Se10 K1 Se9 166.4(8) . . . 2_667 ?
In3 Se10 K1 Se9 70.6(8) . . . 2_667 ?
K4 Se10 K1 Se9 -118.9(7) . . . 2_667 ?
P4 Se10 K1 Se12 69.69(16) . . . 2_667 ?
In3 Se10 K1 Se12 -26.1(2) . . . 2_667 ?
K4 Se10 K1 Se12 144.45(10) . . . 2_667 ?
P4 Se10 K1 K1 33.49(16) . . . 2_667 ?
In3 Se10 K1 K1 -62.33(17) . . . 2_667 ?
K4 Se10 K1 K1 108.25(13) . . . 2_667 ?
P4 Se10 K1 K5 124.0(2) . . . 2_667 ?
In3 Se10 K1 K5 28.2(3) . . . 2_667 ?
K4 Se10 K1 K5 -161.19(13) . . . 2_667 ?
P2 Se4 K2 Se14 -149.9(2) . . . 1_455 ?
In1 Se4 K2 Se14 116.28(18) . . . 1_455 ?
P2 Se4 K2 Se16 -6.56(17) . . . 1_455 ?
In1 Se4 K2 Se16 -100.40(9) . . . 1_455 ?
P2 Se4 K2 Se13 -142.97(14) . . . 1_455 ?
In1 Se4 K2 Se13 123.18(8) . . . 1_455 ?
P2 Se4 K2 Se18 133.02(14) . . . 2_676 ?
In1 Se4 K2 Se18 39.18(6) . . . 2_676 ?
P2 Se4 K2 Se1 -66.51(14) . . . 1_455 ?
In1 Se4 K2 Se1 -160.36(7) . . . 1_455 ?
P2 Se4 K2 Se17 60.90(14) . . . . ?
In1 Se4 K2 Se17 -32.95(6) . . . . ?
P2 Se4 K2 Se16 106.88(16) . . . 2_676 ?
In1 Se4 K2 Se16 13.03(11) . . . 2_676 ?
P2 Se4 K2 In1 93.85(13) . . . . ?
P2 Se4 K2 K2 48.5(3) . . . 2_576 ?
In1 Se4 K2 K2 -45.4(2) . . . 2_576 ?
P6 Se17 K2 Se14 -26.2(3) . . . 1_455 ?
In1 Se17 K2 Se14 -102.0(2) . . . 1_455 ?
P6 Se17 K2 Se16 -144.11(14) . . . 1_455 ?
In1 Se17 K2 Se16 140.05(9) . . . 1_455 ?
P6 Se17 K2 Se13 79.7(2) . . . 1_455 ?
In1 Se17 K2 Se13 3.90(16) . . . 1_455 ?
P6 Se17 K2 Se18 34.43(15) . . . 2_676 ?
In1 Se17 K2 Se18 -41.40(7) . . . 2_676 ?
P6 Se17 K2 Se1 157.38(15) . . . 1_455 ?
In1 Se17 K2 Se1 81.54(11) . . . 1_455 ?
P6 Se17 K2 Se4 107.70(15) . . . . ?
In1 Se17 K2 Se4 31.86(6) . . . . ?
P6 Se17 K2 Se16 -31.65(14) . . . 2_676 ?
In1 Se17 K2 Se16 -107.48(7) . . . 2_676 ?
P6 Se17 K2 In1 75.84(14) . . . . ?
P6 Se17 K2 K2 -84.10(16) . . . 2_576 ?
In1 Se17 K2 K2 -159.93(12) . . . 2_576 ?
Se4 In1 K2 Se14 -101.27(17) . . . 1_455 ?
Se19 In1 K2 Se14 -167.36(13) . . . 1_455 ?
Se1 In1 K2 Se14 -31.2(2) . . . 1_455 ?
Se17 In1 K2 Se14 130.6(2) . . . 1_455 ?
Se18 In1 K2 Se14 16.99(14) 2_676 . . 1_455 ?
Se16 In1 K2 Se14 81.69(17) . . . 1_455 ?
Se4 In1 K2 Se16 88.77(12) . . . 1_455 ?
Se19 In1 K2 Se16 22.68(16) . . . 1_455 ?
Se1 In1 K2 Se16 158.87(9) . . . 1_455 ?
Se17 In1 K2 Se16 -39.38(9) . . . 1_455 ?
Se18 In1 K2 Se16 -152.97(13) 2_676 . . 1_455 ?
Se16 In1 K2 Se16 -88.27(12) . . . 1_455 ?
Se4 In1 K2 Se13 -48.82(8) . . . 1_455 ?
Se19 In1 K2 Se13 -114.91(10) . . . 1_455 ?
Se1 In1 K2 Se13 21.28(14) . . . 1_455 ?
Se17 In1 K2 Se13 -176.97(13) . . . 1_455 ?
Se18 In1 K2 Se13 69.44(8) 2_676 . . 1_455 ?
Se16 In1 K2 Se13 134.14(8) . . . 1_455 ?
Se4 In1 K2 Se18 -118.26(8) . . . 2_676 ?
Se19 In1 K2 Se18 175.65(9) . . . 2_676 ?
Se1 In1 K2 Se18 -48.16(10) . . . 2_676 ?
Se17 In1 K2 Se18 113.59(9) . . . 2_676 ?
Se16 In1 K2 Se18 64.70(8) . . . 2_676 ?
Se4 In1 K2 Se1 17.81(6) . . . 1_455 ?
Se19 In1 K2 Se1 -48.29(12) . . . 1_455 ?
Se1 In1 K2 Se1 87.90(11) . . . 1_455 ?
Se17 In1 K2 Se1 -110.35(10) . . . 1_455 ?
Se18 In1 K2 Se1 136.06(10) 2_676 . . 1_455 ?
Se16 In1 K2 Se1 -159.24(7) . . . 1_455 ?
Se19 In1 K2 Se4 -66.10(10) . . . . ?
Se1 In1 K2 Se4 70.09(10) . . . . ?
Se17 In1 K2 Se4 -128.16(10) . . . . ?
Se18 In1 K2 Se4 118.26(8) 2_676 . . . ?
Se16 In1 K2 Se4 -177.04(8) . . . . ?
Se4 In1 K2 Se17 128.16(10) . . . . ?
Se19 In1 K2 Se17 62.06(11) . . . . ?
Se1 In1 K2 Se17 -161.75(10) . . . . ?
Se18 In1 K2 Se17 -113.59(9) 2_676 . . . ?
Se16 In1 K2 Se17 -48.89(9) . . . . ?
Se4 In1 K2 Se16 -169.02(9) . . . 2_676 ?
Se19 In1 K2 Se16 124.89(9) . . . 2_676 ?
Se1 In1 K2 Se16 -98.92(9) . . . 2_676 ?
Se17 In1 K2 Se16 62.83(7) . . . 2_676 ?
Se18 In1 K2 Se16 -50.76(7) 2_676 . . 2_676 ?
Se16 In1 K2 Se16 13.94(11) . . . 2_676 ?
Se4 In1 K2 K2 145.05(16) . . . 2_576 ?
Se19 In1 K2 K2 78.95(17) . . . 2_576 ?
Se1 In1 K2 K2 -144.86(11) . . . 2_576 ?
Se17 In1 K2 K2 16.89(10) . . . 2_576 ?
Se18 In1 K2 K2 -96.69(14) 2_676 . . 2_576 ?
Se16 In1 K2 K2 -31.99(16) . . . 2_576 ?
P3 Se9 K3 Se19 -176.9(2) . . . 1_645 ?
K5 Se9 K3 Se19 -69.83(18) . . . 1_645 ?
K1 Se9 K3 Se19 81(2) 2_667 . . 1_645 ?
P3 Se9 K3 Se6 -99.69(15) . . . 1_645 ?
K5 Se9 K3 Se6 7.34(11) . . . 1_645 ?
K1 Se9 K3 Se6 158(2) 2_667 . . 1_645 ?
P3 Se9 K3 Se3 -170.46(15) . . . 1_645 ?
K5 Se9 K3 Se3 -63.42(10) . . . 1_645 ?
K1 Se9 K3 Se3 87(2) 2_667 . . 1_645 ?
P3 Se9 K3 Se8 15.36(14) . . . . ?
K5 Se9 K3 Se8 122.40(10) . . . . ?
K1 Se9 K3 Se8 -87(2) 2_667 . . . ?
P3 Se9 K3 Se12 97.75(14) . . . 1_655 ?
K5 Se9 K3 Se12 -155.21(10) . . . 1_655 ?
K1 Se9 K3 Se12 -4(2) 2_667 . . 1_655 ?
P3 Se9 K3 Se11 91.07(19) . . . 1_655 ?
K5 Se9 K3 Se11 -161.89(15) . . . 1_655 ?
K1 Se9 K3 Se11 -11(2) 2_667 . . 1_655 ?
P3 Se9 K3 P1 -159.41(17) . . . 1_645 ?
K5 Se9 K3 P1 -52.38(14) . . . 1_645 ?
K1 Se9 K3 P1 98(2) 2_667 . . 1_645 ?
P3 Se9 K3 K4 23.4(2) . . . 1_655 ?
K5 Se9 K3 K4 130.4(2) . . . 1_655 ?
K1 Se9 K3 K4 -79(2) 2_667 . . 1_655 ?
P3 Se9 K3 K5 139.74(15) . . . 1_655 ?
K5 Se9 K3 K5 -113.22(11) . . . 1_655 ?
K1 Se9 K3 K5 38(2) 2_667 . . 1_655 ?
P3 Se9 K3 K5 -107.04(16) . . . . ?
K1 Se9 K3 K5 151(2) 2_667 . . . ?
P3 Se8 K3 Se9 -14.84(14) . . . . ?
In3 Se8 K3 Se9 -112.85(14) . . . . ?
P3 Se8 K3 Se19 -164.2(5) . . . 1_645 ?
In3 Se8 K3 Se19 97.8(5) . . . 1_645 ?
P3 Se8 K3 Se6 68.88(18) . . . 1_645 ?
In3 Se8 K3 Se6 -29.1(2) . . . 1_645 ?
P3 Se8 K3 Se3 -22.0(2) . . . 1_645 ?
In3 Se8 K3 Se3 -120.04(18) . . . 1_645 ?
P3 Se8 K3 Se12 -88.06(15) . . . 1_655 ?
In3 Se8 K3 Se12 173.93(12) . . . 1_655 ?
P3 Se8 K3 Se11 -146.09(16) . . . 1_655 ?
In3 Se8 K3 Se11 115.90(14) . . . 1_655 ?
P3 Se8 K3 P1 3.5(6) . . . 1_645 ?
In3 Se8 K3 P1 -94.5(6) . . . 1_645 ?
P3 Se8 K3 K4 171.60(16) . . . 1_655 ?
In3 Se8 K3 K4 73.59(15) . . . 1_655 ?
P3 Se8 K3 K5 -101.6(2) . . . 1_655 ?
In3 Se8 K3 K5 160.35(13) . . . 1_655 ?
P3 Se8 K3 K5 22.66(16) . . . . ?
In3 Se8 K3 K5 -75.35(17) . . . . ?
P4 Se11 K4 Se15 73.49(16) . . . 2_766 ?
K5 Se11 K4 Se15 165.44(16) . . . 2_766 ?
K3 Se11 K4 Se15 152.01(12) 1_455 . . 2_766 ?
P4 Se11 K4 Se14 -94.4(2) . . . 2_666 ?
K5 Se11 K4 Se14 -2.5(3) . . . 2_666 ?
K3 Se11 K4 Se14 -15.88(17) 1_455 . . 2_666 ?
P4 Se11 K4 Se15 98.0(3) . . . 1_455 ?
K5 Se11 K4 Se15 -170.1(2) . . . 1_455 ?
K3 Se11 K4 Se15 176.5(3) 1_455 . . 1_455 ?
P4 Se11 K4 Se18 174.27(17) . . . 1_545 ?
K5 Se11 K4 Se18 -93.8(2) . . . 1_545 ?
K3 Se11 K4 Se18 -107.21(13) 1_455 . . 1_545 ?
P4 Se11 K4 Se13 3.6(2) . . . 1_455 ?
K5 Se11 K4 Se13 95.5(2) . . . 1_455 ?
K3 Se11 K4 Se13 82.11(16) 1_455 . . 1_455 ?
P4 Se11 K4 Se10 14.85(14) . . . . ?
K5 Se11 K4 Se10 106.8(2) . . . . ?
K3 Se11 K4 Se10 93.37(9) 1_455 . . . ?
P4 Se11 K4 K3 -78.52(15) . . . 1_455 ?
K5 Se11 K4 K3 13.4(2) . . . 1_455 ?
P4 Se10 K4 Se15 -122.19(15) . . . 2_766 ?
In3 Se10 K4 Se15 -24.77(7) . . . 2_766 ?
K1 Se10 K4 Se15 160.35(11) . . . 2_766 ?
P4 Se10 K4 Se11 -14.41(14) . . . . ?
In3 Se10 K4 Se11 83.01(8) . . . . ?
K1 Se10 K4 Se11 -91.87(12) . . . . ?
P4 Se10 K4 Se14 109.33(18) . . . 2_666 ?
In3 Se10 K4 Se14 -153.25(13) . . . 2_666 ?
K1 Se10 K4 Se14 31.87(18) . . . 2_666 ?
P4 Se10 K4 Se15 -166.06(19) . . . 1_455 ?
In3 Se10 K4 Se15 -68.64(13) . . . 1_455 ?
K1 Se10 K4 Se15 116.48(14) . . . 1_455 ?
P4 Se10 K4 Se18 -87.9(4) . . . 1_545 ?
In3 Se10 K4 Se18 9.5(4) . . . 1_545 ?
K1 Se10 K4 Se18 -165.4(3) . . . 1_545 ?
P4 Se10 K4 Se13 155.22(16) . . . 1_455 ?
In3 Se10 K4 Se13 -107.36(8) . . . 1_455 ?
K1 Se10 K4 Se13 77.75(12) . . . 1_455 ?
P4 Se10 K4 K3 46.33(15) . . . 1_455 ?
In3 Se10 K4 K3 143.75(9) . . . 1_455 ?
K1 Se10 K4 K3 -31.13(14) . . . 1_455 ?
P3 Se9 K5 Se19 35.4(3) . . . 1_545 ?
K3 Se9 K5 Se19 -54.5(3) . . . 1_545 ?
K1 Se9 K5 Se19 126.9(2) 2_667 . . 1_545 ?
P3 Se9 K5 Se3 -151.12(18) . . . 2_667 ?
K3 Se9 K5 Se3 119.05(15) . . . 2_667 ?
K1 Se9 K5 Se3 -59.58(16) 2_667 . . 2_667 ?
P3 Se9 K5 Se6 82.71(17) . . . 1_645 ?
K3 Se9 K5 Se6 -7.12(11) . . . 1_645 ?
K1 Se9 K5 Se6 174.25(10) 2_667 . . 1_645 ?
P3 Se9 K5 Se11 24.17(17) . . . . ?
K3 Se9 K5 Se11 -65.65(10) . . . . ?
K1 Se9 K5 Se11 115.72(10) 2_667 . . . ?
P3 Se9 K5 Se12 -38.35(17) . . . . ?
K3 Se9 K5 Se12 -128.18(10) . . . . ?
K1 Se9 K5 Se12 53.20(10) 2_667 . . . ?
P3 Se9 K5 Se2 -96.90(17) . . . 2_667 ?
K3 Se9 K5 Se2 173.27(10) . . . 2_667 ?
K1 Se9 K5 Se2 -5.36(10) 2_667 . . 2_667 ?
P3 Se9 K5 Se3 146.09(16) . . . 1_645 ?
K3 Se9 K5 Se3 56.26(9) . . . 1_645 ?
K1 Se9 K5 Se3 -122.37(9) 2_667 . . 1_645 ?
P3 Se9 K5 K3 -13.6(2) . . . 1_455 ?
K3 Se9 K5 K3 -103.44(15) . . . 1_455 ?
K1 Se9 K5 K3 77.93(14) 2_667 . . 1_455 ?
P3 Se9 K5 K3 89.83(17) . . . . ?
K1 Se9 K5 K3 -178.63(12) 2_667 . . . ?
P3 Se9 K5 K1 -91.54(17) . . . 2_667 ?
K3 Se9 K5 K1 178.63(12) . . . 2_667 ?
P4 Se11 K5 Se9 -51.23(15) . . . . ?
K4 Se11 K5 Se9 -147.28(19) . . . . ?
K3 Se11 K5 Se9 -134.20(10) 1_455 . . . ?
P4 Se11 K5 Se19 135.99(16) . . . 1_545 ?
K4 Se11 K5 Se19 39.9(2) . . . 1_545 ?
K3 Se11 K5 Se19 53.02(9) 1_455 . . 1_545 ?
P4 Se11 K5 Se3 110.6(6) . . . 2_667 ?
K4 Se11 K5 Se3 14.6(8) . . . 2_667 ?
K3 Se11 K5 Se3 27.6(6) 1_455 . . 2_667 ?
P4 Se11 K5 Se6 -152.95(16) . . . 1_645 ?
K4 Se11 K5 Se6 111.0(2) . . . 1_645 ?
K3 Se11 K5 Se6 124.08(9) 1_455 . . 1_645 ?
P4 Se11 K5 Se12 24.07(14) . . . . ?
K4 Se11 K5 Se12 -72.0(2) . . . . ?
K3 Se11 K5 Se12 -58.90(8) 1_455 . . . ?
P4 Se11 K5 Se2 25.84(18) . . . 2_667 ?
K4 Se11 K5 Se2 -70.2(2) . . . 2_667 ?
K3 Se11 K5 Se2 -57.13(13) 1_455 . . 2_667 ?
P4 Se11 K5 Se3 -103.58(16) . . . 1_645 ?
K4 Se11 K5 Se3 160.37(17) . . . 1_645 ?
K3 Se11 K5 Se3 173.45(12) 1_455 . . 1_645 ?
P4 Se11 K5 K3 82.97(15) . . . 1_455 ?
K4 Se11 K5 K3 -13.1(2) . . . 1_455 ?
P4 Se11 K5 K3 -98.56(15) . . . . ?
K4 Se11 K5 K3 165.4(2) . . . . ?
K3 Se11 K5 K3 178.47(13) 1_455 . . . ?
P4 Se11 K5 K1 -11.63(16) . . . 2_667 ?
K4 Se11 K5 K1 -107.7(2) . . . 2_667 ?
K3 Se11 K5 K1 -94.60(11) 1_455 . . 2_667 ?
P4 Se12 K5 Se9 60.23(16) . . . . ?
K1 Se12 K5 Se9 -27.2(6) . . . . ?
K3 Se12 K5 Se9 148.91(11) 1_455 . . . ?
K1 Se12 K5 Se9 -46.90(9) 2_667 . . . ?
P4 Se12 K5 Se19 -84.19(17) . . . 1_545 ?
K1 Se12 K5 Se19 -171.6(5) . . . 1_545 ?
K3 Se12 K5 Se19 4.49(11) 1_455 . . 1_545 ?
K1 Se12 K5 Se19 168.68(12) 2_667 . . 1_545 ?
P4 Se12 K5 Se3 171.3(2) . . . 2_667 ?
K1 Se12 K5 Se3 83.9(6) . . . 2_667 ?
K3 Se12 K5 Se3 -100.01(16) 1_455 . . 2_667 ?
K1 Se12 K5 Se3 64.18(15) 2_667 . . 2_667 ?
P4 Se12 K5 Se6 -21.10(19) . . . 1_645 ?
K1 Se12 K5 Se6 -108.5(6) . . . 1_645 ?
K3 Se12 K5 Se6 67.58(15) 1_455 . . 1_645 ?
K1 Se12 K5 Se6 -128.23(15) 2_667 . . 1_645 ?
P4 Se12 K5 Se11 -24.10(15) . . . . ?
K1 Se12 K5 Se11 -111.5(6) . . . . ?
K3 Se12 K5 Se11 64.58(9) 1_455 . . . ?
K1 Se12 K5 Se11 -131.23(9) 2_667 . . . ?
P4 Se12 K5 Se2 157.71(16) . . . 2_667 ?
K1 Se12 K5 Se2 70.3(6) . . . 2_667 ?
K3 Se12 K5 Se2 -113.61(10) 1_455 . . 2_667 ?
K1 Se12 K5 Se2 50.58(8) 2_667 . . 2_667 ?
P4 Se12 K5 Se3 65.5(2) . . . 1_645 ?
K1 Se12 K5 Se3 -22.0(7) . . . 1_645 ?
K3 Se12 K5 Se3 154.14(19) 1_455 . . 1_645 ?
K1 Se12 K5 Se3 -41.67(18) 2_667 . . 1_645 ?
P4 Se12 K5 K3 -88.68(16) . . . 1_455 ?
K1 Se12 K5 K3 -176.1(6) . . . 1_455 ?
K1 Se12 K5 K3 164.19(11) 2_667 . . 1_455 ?
P4 Se12 K5 K3 25.33(17) . . . . ?
K1 Se12 K5 K3 -62.1(6) . . . . ?
K3 Se12 K5 K3 114.00(14) 1_455 . . . ?
K1 Se12 K5 K3 -81.80(12) 2_667 . . . ?
P4 Se12 K5 K1 107.13(16) . . . 2_667 ?
K1 Se12 K5 K1 19.7(6) . . . 2_667 ?
K3 Se12 K5 K1 -164.19(11) 1_455 . . 2_667 ?
Se19 K3 K5 Se9 131.97(16) 1_645 . . . ?
Se6 K3 K5 Se9 -170.32(15) 1_645 . . . ?
Se3 K3 K5 Se9 90.10(12) 1_645 . . . ?
Se8 K3 K5 Se9 -50.28(9) . . . . ?
Se12 K3 K5 Se9 24.72(10) 1_655 . . . ?
Se11 K3 K5 Se9 77.5(5) 1_655 . . . ?
P1 K3 K5 Se9 124.05(15) 1_645 . . . ?
K4 K3 K5 Se9 -104.9(2) 1_655 . . . ?
K5 K3 K5 Se9 82.29(14) 1_655 . . . ?
Se9 K3 K5 Se19 149.00(14) . . . 1_545 ?
Se19 K3 K5 Se19 -79.03(14) 1_645 . . 1_545 ?
Se6 K3 K5 Se19 -21.32(9) 1_645 . . 1_545 ?
Se3 K3 K5 Se19 -120.90(12) 1_645 . . 1_545 ?
Se8 K3 K5 Se19 98.72(12) . . . 1_545 ?
Se12 K3 K5 Se19 173.72(10) 1_655 . . 1_545 ?
Se11 K3 K5 Se19 -133.5(5) 1_655 . . 1_545 ?
P1 K3 K5 Se19 -86.95(13) 1_645 . . 1_545 ?
K4 K3 K5 Se19 44.1(2) 1_655 . . 1_545 ?
K5 K3 K5 Se19 -128.71(11) 1_655 . . 1_545 ?
Se9 K3 K5 Se3 -92.06(17) . . . 2_667 ?
Se19 K3 K5 Se3 39.9(2) 1_645 . . 2_667 ?
Se6 K3 K5 Se3 97.62(16) 1_645 . . 2_667 ?
Se3 K3 K5 Se3 -1.96(15) 1_645 . . 2_667 ?
Se8 K3 K5 Se3 -142.34(15) . . . 2_667 ?
Se12 K3 K5 Se3 -67.34(17) 1_655 . . 2_667 ?
Se11 K3 K5 Se3 -14.5(6) 1_655 . . 2_667 ?
P1 K3 K5 Se3 31.99(17) 1_645 . . 2_667 ?
K4 K3 K5 Se3 163.04(17) 1_655 . . 2_667 ?
K5 K3 K5 Se3 -9.8(2) 1_655 . . 2_667 ?
Se9 K3 K5 Se6 170.32(15) . . . 1_645 ?
Se19 K3 K5 Se6 -57.71(11) 1_645 . . 1_645 ?
Se3 K3 K5 Se6 -99.58(9) 1_645 . . 1_645 ?
Se8 K3 K5 Se6 120.04(13) . . . 1_645 ?
Se12 K3 K5 Se6 -164.96(13) 1_655 . . 1_645 ?
Se11 K3 K5 Se6 -112.1(5) 1_655 . . 1_645 ?
P1 K3 K5 Se6 -65.64(10) 1_645 . . 1_645 ?
K4 K3 K5 Se6 65.4(2) 1_655 . . 1_645 ?
K5 K3 K5 Se6 -107.39(13) 1_655 . . 1_645 ?
Se9 K3 K5 Se11 96.37(10) . . . . ?
Se19 K3 K5 Se11 -131.66(13) 1_645 . . . ?
Se6 K3 K5 Se11 -73.95(10) 1_645 . . . ?
Se3 K3 K5 Se11 -173.53(12) 1_645 . . . ?
Se8 K3 K5 Se11 46.09(9) . . . . ?
Se12 K3 K5 Se11 121.09(11) 1_655 . . . ?
Se11 K3 K5 Se11 173.9(5) 1_655 . . . ?
P1 K3 K5 Se11 -139.58(13) 1_645 . . . ?
K4 K3 K5 Se11 -8.5(2) 1_655 . . . ?
K5 K3 K5 Se11 178.66(11) 1_655 . . . ?
Se9 K3 K5 Se12 48.75(10) . . . . ?
Se19 K3 K5 Se12 -179.28(12) 1_645 . . . ?
Se6 K3 K5 Se12 -121.57(13) 1_645 . . . ?
Se3 K3 K5 Se12 138.85(13) 1_645 . . . ?
Se8 K3 K5 Se12 -1.53(14) . . . . ?
Se12 K3 K5 Se12 73.47(13) 1_655 . . . ?
Se11 K3 K5 Se12 126.3(4) 1_655 . . . ?
P1 K3 K5 Se12 172.79(14) 1_645 . . . ?
K4 K3 K5 Se12 -56.1(2) 1_655 . . . ?
K5 K3 K5 Se12 131.04(10) 1_655 . . . ?
Se9 K3 K5 Se2 -8.97(13) . . . 2_667 ?
Se19 K3 K5 Se2 123.00(15) 1_645 . . 2_667 ?
Se6 K3 K5 Se2 -179.29(18) 1_645 . . 2_667 ?
Se3 K3 K5 Se2 81.13(16) 1_645 . . 2_667 ?
Se8 K3 K5 Se2 -59.25(18) . . . 2_667 ?
Se12 K3 K5 Se2 15.75(19) 1_655 . . 2_667 ?
Se11 K3 K5 Se2 68.6(5) 1_655 . . 2_667 ?
P1 K3 K5 Se2 115.08(17) 1_645 . . 2_667 ?
K4 K3 K5 Se2 -113.9(2) 1_655 . . 2_667 ?
K5 K3 K5 Se2 73.32(18) 1_655 . . 2_667 ?
Se9 K3 K5 Se3 -90.10(12) . . . 1_645 ?
Se19 K3 K5 Se3 41.87(10) 1_645 . . 1_645 ?
Se6 K3 K5 Se3 99.58(9) 1_645 . . 1_645 ?
Se8 K3 K5 Se3 -140.38(14) . . . 1_645 ?
Se12 K3 K5 Se3 -65.38(11) 1_655 . . 1_645 ?
Se11 K3 K5 Se3 -12.6(4) 1_655 . . 1_645 ?
P1 K3 K5 Se3 33.94(9) 1_645 . . 1_645 ?
K4 K3 K5 Se3 165.0(2) 1_655 . . 1_645 ?
K5 K3 K5 Se3 -7.81(12) 1_655 . . 1_645 ?
Se9 K3 K5 K3 97.71(14) . . . 1_455 ?
Se19 K3 K5 K3 -130.32(10) 1_645 . . 1_455 ?
Se6 K3 K5 K3 -72.61(13) 1_645 . . 1_455 ?
Se3 K3 K5 K3 -172.19(12) 1_645 . . 1_455 ?
Se8 K3 K5 K3 47.42(17) . . . 1_455 ?
Se12 K3 K5 K3 122.43(13) 1_655 . . 1_455 ?
Se11 K3 K5 K3 175.2(4) 1_655 . . 1_455 ?
P1 K3 K5 K3 -138.25(13) 1_645 . . 1_455 ?
K4 K3 K5 K3 -7.2(3) 1_655 . . 1_455 ?
K5 K3 K5 K3 180.0 1_655 . . 1_455 ?
Se9 K3 K5 K1 -0.97(8) . . . 2_667 ?
Se19 K3 K5 K1 131.01(12) 1_645 . . 2_667 ?
Se6 K3 K5 K1 -171.28(12) 1_645 . . 2_667 ?
Se3 K3 K5 K1 89.14(10) 1_645 . . 2_667 ?
Se8 K3 K5 K1 -51.25(11) . . . 2_667 ?
Se12 K3 K5 K1 23.75(12) 1_655 . . 2_667 ?
Se11 K3 K5 K1 76.6(5) 1_655 . . 2_667 ?
P1 K3 K5 K1 123.08(13) 1_645 . . 2_667 ?
K4 K3 K5 K1 -105.9(2) 1_655 . . 2_667 ?
K5 K3 K5 K1 81.33(13) 1_655 . . 2_667 ?
